data_4319056
_publ_author_address
;
Department Chemie
Ludwig-Maximilians-Universitaet
Butenandtstr. 9 (House D)
D-81377 Muenchen, Germany
;

loop_
_publ_author_name
'Matthias Westerhausen'
'Sabine Weinrich'
'Gernot Kramer'
'Holger Piotrowski'

_publ_contact_author
;
    Matthias Westerhausen
    Department Chemie
    Ludwig-Maximilians-Universitaet Muenchen
    Butenandtstr. 9 (House D)
    D-81377 Muenchen
    Germany
;
_publ_contact_author_email maw@cup.uni-muenchen.de
_publ_contact_author_fax +49(0)89/2180-7867
_publ_contact_author_phone +49(0)89/2180-7481
_publ_section_title
;
 Cage Compounds of Heterotrimetallic Mixed Phosphanediide/Silanolate
 Aggregates with an Alkaline Earth Metal-Centered Phosphorus Octahedron
;
_journal_name_full 'Inorganic Chemistry'
_journal_page_first 7072
_journal_page_last 7076
_journal_paper_doi 10.1021/ic0202413
_journal_volume 41
_journal_year 2002
_chemical_compound_source
;
crystal provided by S. Weinrich
;
_chemical_formula_moiety 'Ba, K6, Li6, 6(P Si C9 H21), 2(O Si C3 H9), 2(C7 H8)'
_chemical_formula_sum 'C74 H160 Ba K6 Li6 O2 P6 Si8'
_chemical_formula_weight 1906.150
_chemical_name_common Ba-K-PSi(iPr)3-Li-OSiMe3
_space_group_IT_number 14
_symmetry_cell_setting monoclinic
_symmetry_Int_Tables_number 14
_symmetry_space_group_name_Hall '-P 2yn'
_symmetry_space_group_name_H-M 'P 1 21/n 1'
_atom_sites_solution_hydrogens geom
_atom_sites_solution_primary direct
_atom_sites_solution_secondary difmap
_audit_author_name 'Piotrowski, H.'
_cell_angle_alpha 90.00
_cell_angle_beta 90.904(8)
_cell_angle_gamma 90.00
_cell_formula_units_Z 2
_cell_length_a 18.6791(12)
_cell_length_b 16.0693(8)
_cell_length_c 17.7442(11)
_cell_measurement_reflns_used 5000
_cell_measurement_temperature 200(2)
_cell_measurement_theta_max 25.9
_cell_measurement_theta_min 1.7
_cell_volume 5325.4(5)
_computing_cell_refinement 'Stoe IPDS software (Darmstadt, Germany)'
_computing_data_collection 'Stoe IPDS software (Darmstadt, Germany)'
_computing_data_reduction 'Stoe IPDS software (Darmstadt, Germany)'
_computing_structure_refinement 'SHELXL-97 (G. M. Sheldrick. University of G\"ottingen, 97-2 version)'
_computing_structure_solution
;
A. Altomare, M. C. Burla, M. Camalli, G. L. Cascarano, C. Giacovazzo, A.
Guagliardi, A. G. G. Moliterni, G. Polidori, R. Spagna: SIR97: a new tool for
crystal structure determination and refinement; J. Appl. Crystallogr. 1999,
32, 115-119.
;
_diffrn_ambient_temperature 200(2)
_diffrn_measured_fraction_theta_full 0.992
_diffrn_measured_fraction_theta_max 0.992
_diffrn_measurement_device 'image-plate area detector'
_diffrn_measurement_device_type 'Stoe IPDS'
_diffrn_measurement_method 'area detection'
_diffrn_radiation_collimation '0.5 mm collimator'
_diffrn_radiation_monochromator graphite
_diffrn_radiation_source 'fine-focus sealed tube'
_diffrn_radiation_type MoK\a
_diffrn_radiation_wavelength 0.71073
_diffrn_reflns_av_R_equivalents 0.0550
_diffrn_reflns_av_sigmaI/netI 0.0554
_diffrn_reflns_limit_h_max 21
_diffrn_reflns_limit_h_min -22
_diffrn_reflns_limit_k_max 19
_diffrn_reflns_limit_k_min -19
_diffrn_reflns_limit_l_max 21
_diffrn_reflns_limit_l_min -21
_diffrn_reflns_number 37148
_diffrn_reflns_theta_full 25.93
_diffrn_reflns_theta_max 25.93
_diffrn_reflns_theta_min 1.67
_diffrn_source_current 50_mA
_diffrn_source_power 2.75_kW
_diffrn_source_type 'Spellman DF4 Series'
_diffrn_source_voltage 55_kV
_exptl_absorpt_coefficient_mu 0.823
_exptl_absorpt_correction_T_max 0.9143
_exptl_absorpt_correction_T_min 0.8416
_exptl_absorpt_correction_type numerical
_exptl_absorpt_process_details 'Absorption correction with XRed, rev 1.09, STOE (Darmstadt, Germany)'
_exptl_crystal_colour colourless
_exptl_crystal_density_diffrn 1.18875(11)
_exptl_crystal_density_method 'not measured'
_exptl_crystal_description prismatic
_exptl_crystal_F_000 2020
_exptl_crystal_size_max 0.28
_exptl_crystal_size_mid 0.24
_exptl_crystal_size_min 0.13
_refine_diff_density_max 0.531
_refine_diff_density_min -0.783
_refine_diff_density_rms 0.068
_refine_ls_extinction_method none
_refine_ls_goodness_of_fit_ref 0.903
_refine_ls_hydrogen_treatment constr
_refine_ls_matrix_type full
_refine_ls_number_parameters 488
_refine_ls_number_reflns 10302
_refine_ls_number_restraints 0
_refine_ls_restrained_S_all 0.903
_refine_ls_R_factor_all 0.0508
_refine_ls_R_factor_gt 0.0307
_refine_ls_shift/su_max 0.001
_refine_ls_shift/su_mean 0.000
_refine_ls_structure_factor_coef Fsqd
_refine_ls_weighting_details 'calc w=1/[\s^2^(Fo^2^)+(0.0327P)^2^+0.0000P] where P=(Fo^2^+2Fc^2^)/3'
_refine_ls_weighting_scheme calc
_refine_ls_wR_factor_gt 0.0619
_refine_ls_wR_factor_ref 0.0657
_reflns_number_gt 7667
_reflns_number_total 10302
_reflns_threshold_expression >2sigma(I)
_cod_data_source_file ic0202413_2.cif
_cod_data_source_block Compound2
_cod_depositor_comments
;
The following automatic conversions were performed:
data name '_publ_author_adress' replaced with '_publ_author_address'
as specified in the replacement file
'/home/antanas/src/cod-tools/trunk/data/replacement-values/replacement_tags.lst'.

Automatic conversion script
Id: cif_correct_tags 5005 2017-03-03 11:38:54Z antanas 
;
_cod_original_sg_symbol_H-M 'P 21/n'
_cod_database_code 4319056
_kl_diffrn_detector_area_phi_start 0.0
_kl_diffrn_detector_area_phi_end 180.0
_kl_diffrn_detector_area_phi_incr 1.0
_kl_diffrn_detector_area_expos_time 6.00_min
_kl_diffrn_detector_area_plate_dist 70.0_mm
_kl_diffrn_detector_area_eff_mos_spread 0.006
_kl_diffrn_detector_area_profile_funct dynamic
_kl_diffrn_detector_area_profile_min 9
_kl_diffrn_detector_area_profile_max 19

loop_
_symmetry_equiv_pos_as_xyz
'x, y, z'
'-x+1/2, y+1/2, -z+1/2'
'-x, -y, -z'
'x-1/2, -y-1/2, z-1/2'

loop_
_atom_site_label
_atom_site_type_symbol
_atom_site_fract_x
_atom_site_fract_y
_atom_site_fract_z
_atom_site_U_iso_or_equiv
_atom_site_adp_type
_atom_site_occupancy
_atom_site_symmetry_multiplicity
_atom_site_calc_flag
_atom_site_refinement_flags
_atom_site_disorder_assembly
_atom_site_disorder_group
Ba1 Ba 0.5000 0.0000 0.5000 0.01683(5) Uani 1 2 d S . .
K1 K 0.38282(3) 0.08891(4) 0.65316(3) 0.03235(13) Uani 1 1 d . . .
K2 K 0.39216(3) -0.07065(4) 0.31712(3) 0.03800(15) Uani 1 1 d . . .
K3 K 0.63694(3) -0.16187(4) 0.57740(3) 0.03560(14) Uani 1 1 d . . .
P1 P 0.48768(3) -0.08104(4) 0.66276(3) 0.02452(14) Uani 1 1 d . . .
Si1 Si 0.48670(3) -0.12581(4) 0.77869(3) 0.02469(15) Uani 1 1 d . . .
C11 C 0.47734(15) -0.24459(17) 0.78199(15) 0.0373(7) Uani 1 1 d . . .
H11 H 0.4322 -0.2569 0.7530 0.045 Uiso 1 1 calc R . .
C111 C 0.4668(2) -0.2843(2) 0.85915(19) 0.0658(10) Uani 1 1 d . . .
H11A H 0.4535 -0.3429 0.8527 0.099 Uiso 1 1 calc R . .
H11B H 0.4286 -0.2549 0.8856 0.099 Uiso 1 1 calc R . .
H11C H 0.5114 -0.2805 0.8887 0.099 Uiso 1 1 calc R . .
C211 C 0.53572(17) -0.2921(2) 0.7409(2) 0.0554(9) Uani 1 1 d . . .
H21A H 0.5809 -0.2877 0.7695 0.083 Uiso 1 1 calc R . .
H21B H 0.5417 -0.2683 0.6906 0.083 Uiso 1 1 calc R . .
H21C H 0.5220 -0.3508 0.7364 0.083 Uiso 1 1 calc R . .
C21 C 0.56945(14) -0.08946(19) 0.83515(14) 0.0363(6) Uani 1 1 d . . .
H21 H 0.5713 -0.0277 0.8288 0.044 Uiso 1 1 calc R . .
C121 C 0.64005(15) -0.1223(2) 0.80452(18) 0.0556(9) Uani 1 1 d . . .
H12A H 0.6801 -0.0922 0.8282 0.083 Uiso 1 1 calc R . .
H12B H 0.6409 -0.1142 0.7498 0.083 Uiso 1 1 calc R . .
H12C H 0.6444 -0.1818 0.8160 0.083 Uiso 1 1 calc R . .
C221 C 0.56704(18) -0.1050(2) 0.92136(15) 0.0553(9) Uani 1 1 d . . .
H22A H 0.5640 -0.1649 0.9310 0.083 Uiso 1 1 calc R . .
H22B H 0.5250 -0.0772 0.9421 0.083 Uiso 1 1 calc R . .
H22C H 0.6106 -0.0827 0.9454 0.083 Uiso 1 1 calc R . .
C31 C 0.40837(15) -0.0857(2) 0.83670(15) 0.0415(7) Uani 1 1 d . . .
H31 H 0.4119 -0.1137 0.8870 0.050 Uiso 1 1 calc R . .
C131 C 0.4116(2) 0.0081(2) 0.85150(17) 0.0631(10) Uani 1 1 d . . .
H13A H 0.4123 0.0379 0.8034 0.095 Uiso 1 1 calc R . .
H13B H 0.4550 0.0213 0.8808 0.095 Uiso 1 1 calc R . .
H13C H 0.3694 0.0251 0.8799 0.095 Uiso 1 1 calc R . .
C231 C 0.33557(16) -0.1093(3) 0.8027(2) 0.0715(11) Uani 1 1 d . . .
H23A H 0.2975 -0.0891 0.8354 0.107 Uiso 1 1 calc R . .
H23B H 0.3323 -0.1700 0.7982 0.107 Uiso 1 1 calc R . .
H23C H 0.3301 -0.0840 0.7527 0.107 Uiso 1 1 calc R . .
P2 P 0.50020(3) -0.18764(4) 0.44534(4) 0.02633(14) Uani 1 1 d . . .
Si2 Si 0.52148(4) -0.30292(4) 0.38535(4) 0.03098(16) Uani 1 1 d . . .
C12 C 0.56642(18) -0.28268(19) 0.29000(17) 0.0518(9) Uani 1 1 d . . .
H12 H 0.6107 -0.2502 0.3027 0.062 Uiso 1 1 calc R . .
C112 C 0.5244(2) -0.2281(3) 0.23619(18) 0.0725(12) Uani 1 1 d . . .
H11D H 0.5549 -0.2116 0.1943 0.109 Uiso 1 1 calc R . .
H11E H 0.5081 -0.1783 0.2628 0.109 Uiso 1 1 calc R . .
H11F H 0.4828 -0.2589 0.2165 0.109 Uiso 1 1 calc R . .
C212 C 0.5934(3) -0.3618(3) 0.2486(2) 0.1025(18) Uani 1 1 d . . .
H21D H 0.5522 -0.3938 0.2296 0.154 Uiso 1 1 calc R . .
H21E H 0.6216 -0.3961 0.2837 0.154 Uiso 1 1 calc R . .
H21F H 0.6233 -0.3452 0.2062 0.154 Uiso 1 1 calc R . .
C22 C 0.43757(16) -0.37000(18) 0.37227(17) 0.0430(7) Uani 1 1 d . . .
H22 H 0.4231 -0.3861 0.4243 0.052 Uiso 1 1 calc R . .
C122 C 0.37390(17) -0.3243(2) 0.3388(2) 0.0599(9) Uani 1 1 d . . .
H12D H 0.3833 -0.3106 0.2860 0.090 Uiso 1 1 calc R . .
H12E H 0.3658 -0.2729 0.3672 0.090 Uiso 1 1 calc R . .
H12F H 0.3313 -0.3597 0.3414 0.090 Uiso 1 1 calc R . .
C222 C 0.4486(2) -0.4523(2) 0.3302(2) 0.0633(10) Uani 1 1 d . . .
H22D H 0.4052 -0.4863 0.3335 0.095 Uiso 1 1 calc R . .
H22E H 0.4890 -0.4825 0.3530 0.095 Uiso 1 1 calc R . .
H22F H 0.4586 -0.4408 0.2771 0.095 Uiso 1 1 calc R . .
C32 C 0.58825(17) -0.37474(19) 0.4361(2) 0.0534(8) Uani 1 1 d . . .
H32 H 0.5902 -0.4277 0.4065 0.064 Uiso 1 1 calc R . .
C132 C 0.66428(18) -0.3394(3) 0.4394(3) 0.0775(12) Uani 1 1 d . . .
H13D H 0.6642 -0.2864 0.4668 0.116 Uiso 1 1 calc R . .
H13E H 0.6812 -0.3302 0.3880 0.116 Uiso 1 1 calc R . .
H13F H 0.6961 -0.3789 0.4654 0.116 Uiso 1 1 calc R . .
C232 C 0.5640(2) -0.3973(3) 0.5157(2) 0.0762(12) Uani 1 1 d . . .
H23D H 0.5980 -0.4369 0.5384 0.114 Uiso 1 1 calc R . .
H23E H 0.5163 -0.4226 0.5129 0.114 Uiso 1 1 calc R . .
H23F H 0.5623 -0.3469 0.5466 0.114 Uiso 1 1 calc R . .
P3 P 0.33124(3) -0.02420(4) 0.49370(3) 0.02475(14) Uani 1 1 d . . .
Si3 Si 0.21550(3) -0.00756(5) 0.49527(3) 0.02590(14) Uani 1 1 d . . .
C13 C 0.18450(15) 0.0583(2) 0.57804(18) 0.0517(9) Uani 1 1 d . . .
H13 H 0.1311 0.0623 0.5742 0.062 Uiso 1 1 calc R . .
C113 C 0.2140(2) 0.1471(2) 0.5765(3) 0.0827(14) Uani 1 1 d . . .
H11G H 0.2041 0.1747 0.6245 0.124 Uiso 1 1 calc R . .
H11H H 0.1911 0.1781 0.5352 0.124 Uiso 1 1 calc R . .
H11I H 0.2659 0.1454 0.5689 0.124 Uiso 1 1 calc R . .
C213 C 0.2029(2) 0.0168(3) 0.65358(17) 0.0801(14) Uani 1 1 d . . .
H21G H 0.2546 0.0072 0.6572 0.120 Uiso 1 1 calc R . .
H21H H 0.1776 -0.0364 0.6571 0.120 Uiso 1 1 calc R . .
H21I H 0.1882 0.0532 0.6949 0.120 Uiso 1 1 calc R . .
C23 C 0.16604(15) -0.1101(2) 0.5024(2) 0.0534(9) Uani 1 1 d . . .
H23 H 0.1917 -0.1427 0.5425 0.064 Uiso 1 1 calc R . .
C123 C 0.08720(16) -0.1071(3) 0.5259(2) 0.0692(11) Uani 1 1 d . . .
H12G H 0.0581 -0.0830 0.4850 0.104 Uiso 1 1 calc R . .
H12H H 0.0828 -0.0729 0.5713 0.104 Uiso 1 1 calc R . .
H12I H 0.0704 -0.1637 0.5364 0.104 Uiso 1 1 calc R . .
C223 C 0.1735(2) -0.1611(3) 0.4289(3) 0.1107(19) Uani 1 1 d . . .
H22G H 0.1601 -0.2192 0.4383 0.166 Uiso 1 1 calc R . .
H22H H 0.2232 -0.1588 0.4121 0.166 Uiso 1 1 calc R . .
H22I H 0.1418 -0.1378 0.3897 0.166 Uiso 1 1 calc R . .
C33 C 0.18059(16) 0.0558(3) 0.41060(19) 0.0649(11) Uani 1 1 d . . .
H33 H 0.1982 0.1132 0.4226 0.078 Uiso 1 1 calc R . .
C133 C 0.09934(16) 0.0677(3) 0.4069(2) 0.0717(12) Uani 1 1 d . . .
H13G H 0.0872 0.1087 0.3678 0.108 Uiso 1 1 calc R . .
H13H H 0.0826 0.0876 0.4557 0.108 Uiso 1 1 calc R . .
H13I H 0.0762 0.0146 0.3947 0.108 Uiso 1 1 calc R . .
C233 C 0.2120(2) 0.0400(3) 0.33731(19) 0.0874(15) Uani 1 1 d . . .
H23G H 0.1961 -0.0145 0.3187 0.131 Uiso 1 1 calc R . .
H23H H 0.2643 0.0405 0.3423 0.131 Uiso 1 1 calc R . .
H23I H 0.1967 0.0833 0.3017 0.131 Uiso 1 1 calc R . .
Si4 Si 0.31455(4) -0.30972(5) 0.60082(4) 0.03486(17) Uani 1 1 d . . .
C14 C 0.24499(18) -0.2883(2) 0.6724(2) 0.0651(10) Uani 1 1 d . . .
H14A H 0.2679 -0.2665 0.7184 0.098 Uiso 1 1 calc R . .
H14B H 0.2195 -0.3399 0.6841 0.098 Uiso 1 1 calc R . .
H14C H 0.2109 -0.2471 0.6524 0.098 Uiso 1 1 calc R . .
C24 C 0.2682(2) -0.3568(3) 0.5173(2) 0.0935(16) Uani 1 1 d . . .
H24A H 0.2324 -0.3177 0.4974 0.140 Uiso 1 1 calc R . .
H24B H 0.2446 -0.4085 0.5324 0.140 Uiso 1 1 calc R . .
H24C H 0.3033 -0.3689 0.4784 0.140 Uiso 1 1 calc R . .
C34 C 0.37371(19) -0.3920(2) 0.6404(2) 0.0636(10) Uani 1 1 d . . .
H34A H 0.4128 -0.4029 0.6055 0.095 Uiso 1 1 calc R . .
H34B H 0.3460 -0.4431 0.6476 0.095 Uiso 1 1 calc R . .
H34C H 0.3937 -0.3736 0.6890 0.095 Uiso 1 1 calc R . .
O4 O 0.35925(9) -0.22735(11) 0.57894(10) 0.0326(4) Uani 1 1 d . . .
Li1 Li 0.3597(2) -0.1155(3) 0.6114(2) 0.0318(9) Uani 1 1 d . . .
Li2 Li 0.3673(2) -0.1777(3) 0.4821(2) 0.0334(10) Uani 1 1 d . . .
Li3 Li 0.4606(2) -0.2132(3) 0.5814(2) 0.0341(10) Uani 1 1 d . . .
C1 C 0.1565(2) 0.3444(3) 0.39486(18) 0.0614(10) Uani 1 1 d . . .
C2 C 0.1968(3) 0.4160(3) 0.3996(3) 0.1004(17) Uani 1 1 d . . .
H2 H 0.1833 0.4585 0.4338 0.120 Uiso 1 1 calc R . .
C3 C 0.2552(3) 0.4273(3) 0.3564(5) 0.133(3) Uani 1 1 d . . .
H3 H 0.2810 0.4781 0.3598 0.159 Uiso 1 1 calc R . .
C4 C 0.2772(2) 0.3685(4) 0.3095(3) 0.1057(18) Uani 1 1 d . . .
H4 H 0.3196 0.3763 0.2816 0.127 Uiso 1 1 calc R . .
C5 C 0.2393(2) 0.2981(3) 0.3016(2) 0.0784(12) Uani 1 1 d . . .
H5 H 0.2537 0.2570 0.2665 0.094 Uiso 1 1 calc R . .
C6 C 0.1794(2) 0.2852(3) 0.3445(2) 0.0680(10) Uani 1 1 d . . .
H6 H 0.1535 0.2347 0.3392 0.082 Uiso 1 1 calc R . .
C7 C 0.0900(3) 0.3307(4) 0.4412(2) 0.1125(19) Uani 1 1 d . . .
H7A H 0.0697 0.2759 0.4295 0.169 Uiso 1 1 calc R . .
H7B H 0.0546 0.3739 0.4290 0.169 Uiso 1 1 calc R . .
H7C H 0.1027 0.3336 0.4949 0.169 Uiso 1 1 calc R . .

loop_
_atom_site_aniso_label
_atom_site_aniso_U_11
_atom_site_aniso_U_22
_atom_site_aniso_U_33
_atom_site_aniso_U_23
_atom_site_aniso_U_13
_atom_site_aniso_U_12
Ba1 0.01743(9) 0.01720(9) 0.01590(9) 0.00088(9) 0.00178(6) 0.00136(8)
K1 0.0342(3) 0.0302(3) 0.0329(3) -0.0015(2) 0.0076(2) 0.0005(2)
K2 0.0376(3) 0.0459(4) 0.0306(3) -0.0040(3) 0.0010(2) -0.0047(3)
K3 0.0324(3) 0.0364(3) 0.0380(3) 0.0070(3) 0.0010(2) 0.0058(3)
P1 0.0289(3) 0.0281(4) 0.0165(3) 0.0048(3) 0.0016(2) -0.0003(3)
Si1 0.0249(3) 0.0312(4) 0.0180(3) 0.0060(3) 0.0024(3) 0.0016(3)
C11 0.0380(15) 0.0335(16) 0.0405(16) 0.0119(13) -0.0010(12) -0.0023(12)
C111 0.082(3) 0.053(2) 0.063(2) 0.0327(18) 0.0078(19) -0.0108(19)
C211 0.0553(19) 0.0362(18) 0.075(2) 0.0097(17) 0.0109(17) 0.0082(15)
C21 0.0376(15) 0.0475(17) 0.0237(13) 0.0023(12) -0.0030(11) -0.0033(13)
C121 0.0322(16) 0.086(3) 0.0486(18) -0.0051(18) -0.0051(14) -0.0036(16)
C221 0.059(2) 0.078(2) 0.0282(15) 0.0085(16) -0.0141(14) -0.0052(18)
C31 0.0408(16) 0.057(2) 0.0271(14) 0.0124(13) 0.0110(12) 0.0100(14)
C131 0.083(2) 0.066(2) 0.0403(16) -0.0049(18) 0.0140(16) 0.032(2)
C231 0.0347(17) 0.107(3) 0.073(2) 0.006(2) 0.0165(17) 0.0108(19)
P2 0.0313(3) 0.0192(3) 0.0288(3) -0.0043(3) 0.0087(3) 0.0006(3)
Si2 0.0359(4) 0.0216(4) 0.0357(4) -0.0088(3) 0.0099(3) -0.0031(3)
C12 0.072(2) 0.0389(18) 0.0458(18) -0.0209(15) 0.0318(16) -0.0144(16)
C112 0.087(3) 0.099(3) 0.0320(17) -0.002(2) 0.0134(17) -0.036(2)
C212 0.164(5) 0.056(3) 0.090(3) -0.040(2) 0.089(3) -0.032(3)
C22 0.0489(17) 0.0387(17) 0.0415(16) -0.0067(14) 0.0050(13) -0.0148(14)
C122 0.052(2) 0.066(2) 0.061(2) -0.0048(18) -0.0060(16) -0.0147(17)
C222 0.081(2) 0.0375(19) 0.071(2) -0.0155(17) -0.0011(19) -0.0236(18)
C32 0.0516(19) 0.0304(17) 0.078(2) -0.0101(16) 0.0033(17) 0.0110(14)
C132 0.045(2) 0.076(3) 0.111(3) -0.006(3) 0.005(2) 0.0170(19)
C232 0.072(3) 0.065(3) 0.091(3) 0.035(2) -0.010(2) 0.007(2)
P3 0.0174(3) 0.0289(4) 0.0280(3) 0.0024(3) 0.0010(2) 0.0025(2)
Si3 0.0178(3) 0.0361(4) 0.0238(3) 0.0018(3) 0.0012(2) 0.0015(3)
C13 0.0271(15) 0.071(2) 0.058(2) -0.0240(18) 0.0098(13) 0.0024(14)
C113 0.064(2) 0.063(3) 0.120(4) -0.044(3) -0.020(2) 0.019(2)
C213 0.073(2) 0.134(4) 0.0333(17) -0.021(2) 0.0195(16) -0.042(3)
C23 0.0320(15) 0.0486(19) 0.079(2) 0.0022(18) -0.0125(15) -0.0149(14)
C123 0.0380(18) 0.088(3) 0.082(3) 0.018(2) -0.0050(17) -0.0324(18)
C223 0.063(3) 0.088(3) 0.182(5) -0.080(4) -0.005(3) -0.021(2)
C33 0.0334(16) 0.108(3) 0.053(2) 0.034(2) 0.0025(14) 0.0216(18)
C133 0.0318(17) 0.109(3) 0.074(2) 0.040(2) -0.0104(16) 0.0150(18)
C233 0.066(2) 0.154(4) 0.042(2) 0.036(2) -0.0014(17) 0.023(3)
Si4 0.0361(4) 0.0307(4) 0.0380(4) 0.0024(3) 0.0069(3) -0.0105(3)
C14 0.056(2) 0.060(2) 0.081(3) 0.007(2) 0.0360(19) -0.0065(17)
C24 0.105(3) 0.114(4) 0.061(2) -0.001(2) -0.010(2) -0.069(3)
C34 0.072(2) 0.0299(18) 0.089(3) 0.0056(18) 0.014(2) 0.0030(16)
O4 0.0339(9) 0.0275(10) 0.0366(10) 0.0042(8) 0.0059(8) -0.0051(8)
Li1 0.037(2) 0.026(2) 0.033(2) 0.0011(19) 0.0070(19) -0.0016(18)
Li2 0.037(2) 0.033(2) 0.031(2) -0.0002(19) 0.0020(18) -0.0040(19)
Li3 0.036(2) 0.032(2) 0.035(2) 0.004(2) 0.0021(19) 0.0033(19)
C1 0.071(2) 0.073(3) 0.0392(18) 0.0009(18) -0.0032(16) 0.018(2)
C2 0.086(3) 0.082(3) 0.133(4) -0.043(3) -0.026(3) 0.028(3)
C3 0.064(3) 0.072(4) 0.263(8) -0.011(5) 0.008(4) 0.000(3)
C4 0.057(3) 0.095(4) 0.166(5) 0.036(4) 0.032(3) 0.014(3)
C5 0.079(3) 0.087(3) 0.070(3) -0.010(2) 0.016(2) 0.016(3)
C6 0.078(3) 0.067(3) 0.060(2) -0.009(2) 0.009(2) -0.010(2)
C7 0.121(4) 0.160(5) 0.058(3) 0.002(3) 0.035(3) 0.023(4)

loop_
_atom_type_symbol
_atom_type_description
_atom_type_scat_dispersion_real
_atom_type_scat_dispersion_imag
_atom_type_scat_source
C C 0.0033 0.0016 'International Tables Vol C Tables 4.2.6.8 and 6.1.1.4'
H H 0.0000 0.0000 'International Tables Vol C Tables 4.2.6.8 and 6.1.1.4'
Ba Ba -0.3244 2.2819 'International Tables Vol C Tables 4.2.6.8 and 6.1.1.4'
K K 0.2009 0.2494 'International Tables Vol C Tables 4.2.6.8 and 6.1.1.4'
Li Li -0.0003 0.0001 'International Tables Vol C Tables 4.2.6.8 and 6.1.1.4'
O O 0.0106 0.0060 'International Tables Vol C Tables 4.2.6.8 and 6.1.1.4'
P P 0.1023 0.0942 'International Tables Vol C Tables 4.2.6.8 and 6.1.1.4'
Si Si 0.0817 0.0704 'International Tables Vol C Tables 4.2.6.8 and 6.1.1.4'

loop_
_exptl_crystal_face_index_h
_exptl_crystal_face_index_k
_exptl_crystal_face_index_l
_exptl_crystal_face_perp_dist
1 1 0 0.0760
-1 0 1 0.1060
1 0 -1 0.1080
-1 1 0 0.1120
0 1 -1 0.1110
0 1 1 0.1070
1 0 1 0.0800
-1 0 -1 0.1260
1 -1 0 0.1280
0 -1 1 0.1110
0 -1 -1 0.1410

loop_
_geom_angle_atom_site_label_1
_geom_angle_atom_site_label_2
_geom_angle_atom_site_label_3
_geom_angle
_geom_angle_site_symmetry_1
_geom_angle_site_symmetry_3
_geom_angle_publ_flag
P2 Ba1 P2 180.0 . 3_656 ?
P2 Ba1 P3 96.971(16) . 3_656 ?
P2 Ba1 P3 83.029(16) 3_656 3_656 ?
P2 Ba1 P3 83.029(16) . . ?
P2 Ba1 P3 96.971(16) 3_656 . ?
P3 Ba1 P3 180.0 3_656 . ?
P2 Ba1 P1 83.610(17) . . ?
P2 Ba1 P1 96.390(17) 3_656 . ?
P3 Ba1 P1 95.982(17) 3_656 . ?
P3 Ba1 P1 84.018(17) . . ?
P2 Ba1 P1 96.390(17) . 3_656 ?
P2 Ba1 P1 83.610(17) 3_656 3_656 ?
P3 Ba1 P1 84.018(17) 3_656 3_656 ?
P3 Ba1 P1 95.982(17) . 3_656 ?
P1 Ba1 P1 180.0 . 3_656 ?
P2 Ba1 Li2 137.63(7) . 3_656 ?
P2 Ba1 Li2 42.37(7) 3_656 3_656 ?
P3 Ba1 Li2 42.08(7) 3_656 3_656 ?
P3 Ba1 Li2 137.92(7) . 3_656 ?
P1 Ba1 Li2 106.80(6) . 3_656 ?
P1 Ba1 Li2 73.20(6) 3_656 3_656 ?
P2 Ba1 Li2 42.37(7) . . ?
P2 Ba1 Li2 137.63(7) 3_656 . ?
P3 Ba1 Li2 137.92(7) 3_656 . ?
P3 Ba1 Li2 42.08(7) . . ?
P1 Ba1 Li2 73.20(6) . . ?
P1 Ba1 Li2 106.80(6) 3_656 . ?
Li2 Ba1 Li2 180.00(13) 3_656 . ?
P2 Ba1 Li1 72.43(7) . . ?
P2 Ba1 Li1 107.57(7) 3_656 . ?
P3 Ba1 Li1 137.33(7) 3_656 . ?
P3 Ba1 Li1 42.67(7) . . ?
P1 Ba1 Li1 42.76(7) . . ?
P1 Ba1 Li1 137.24(7) 3_656 . ?
Li2 Ba1 Li1 141.37(9) 3_656 . ?
Li2 Ba1 Li1 38.63(9) . . ?
P2 Ba1 Li1 107.57(7) . 3_656 ?
P2 Ba1 Li1 72.43(7) 3_656 3_656 ?
P3 Ba1 Li1 42.67(7) 3_656 3_656 ?
P3 Ba1 Li1 137.33(7) . 3_656 ?
P1 Ba1 Li1 137.24(7) . 3_656 ?
P1 Ba1 Li1 42.76(7) 3_656 3_656 ?
Li2 Ba1 Li1 38.63(9) 3_656 3_656 ?
Li2 Ba1 Li1 141.37(9) . 3_656 ?
Li1 Ba1 Li1 180.00(9) . 3_656 ?
P2 Ba1 Li3 42.12(7) . . ?
P2 Ba1 Li3 137.88(7) 3_656 . ?
P3 Ba1 Li3 107.20(7) 3_656 . ?
P3 Ba1 Li3 72.80(7) . . ?
P1 Ba1 Li3 42.88(7) . . ?
P1 Ba1 Li3 137.12(7) 3_656 . ?
Li2 Ba1 Li3 141.15(9) 3_656 . ?
Li2 Ba1 Li3 38.85(9) . . ?
Li1 Ba1 Li3 38.75(9) . . ?
Li1 Ba1 Li3 141.25(9) 3_656 . ?
P2 Ba1 Li3 137.88(7) . 3_656 ?
P2 Ba1 Li3 42.12(7) 3_656 3_656 ?
P3 Ba1 Li3 72.80(7) 3_656 3_656 ?
P3 Ba1 Li3 107.20(7) . 3_656 ?
P1 Ba1 Li3 137.12(7) . 3_656 ?
P1 Ba1 Li3 42.88(7) 3_656 3_656 ?
Li2 Ba1 Li3 38.85(9) 3_656 3_656 ?
Li2 Ba1 Li3 141.15(9) . 3_656 ?
Li1 Ba1 Li3 141.25(9) . 3_656 ?
Li1 Ba1 Li3 38.75(9) 3_656 3_656 ?
Li3 Ba1 Li3 180.00(6) . 3_656 ?
P2 K1 P1 91.59(2) 3_656 . ?
P2 K1 Li1 116.20(7) 3_656 . ?
P1 K1 Li1 45.35(7) . . ?
P2 K1 C12 61.58(5) 3_656 3_656 ?
P1 K1 C12 124.65(7) . 3_656 ?
Li1 K1 C12 169.85(10) . 3_656 ?
P2 K1 C112 69.50(6) 3_656 3_656 ?
P1 K1 C112 102.24(8) . 3_656 ?
Li1 K1 C112 144.90(11) . 3_656 ?
C12 K1 C112 25.50(9) 3_656 3_656 ?
P2 K1 P3 89.86(2) 3_656 . ?
P1 K1 P3 76.762(19) . . ?
Li1 K1 P3 44.38(7) . . ?
C12 K1 P3 142.16(6) 3_656 . ?
C112 K1 P3 159.35(6) 3_656 . ?
P2 K1 Ba1 52.824(14) 3_656 . ?
P1 K1 Ba1 52.316(13) . . ?
Li1 K1 Ba1 63.40(7) . . ?
C12 K1 Ba1 113.30(5) 3_656 . ?
C112 K1 Ba1 111.32(7) 3_656 . ?
P3 K1 Ba1 51.512(13) . . ?
P2 K1 K2 54.844(17) 3_656 3_656 ?
P1 K1 K2 50.351(16) . 3_656 ?
Li1 K1 K2 94.76(7) . 3_656 ?
C12 K1 K2 75.84(6) 3_656 3_656 ?
C112 K1 K2 58.83(7) 3_656 3_656 ?
P3 K1 K2 109.01(2) . 3_656 ?
Ba1 K1 K2 58.736(12) . 3_656 ?
P2 K1 K3 52.852(17) 3_656 3_656 ?
P1 K1 K3 108.252(19) . 3_656 ?
Li1 K1 K3 92.73(7) . 3_656 ?
C12 K1 K3 92.99(6) 3_656 3_656 ?
C112 K1 K3 113.91(6) 3_656 3_656 ?
P3 K1 K3 49.177(15) . 3_656 ?
Ba1 K1 K3 57.244(12) . 3_656 ?
K2 K1 K3 102.062(18) 3_656 3_656 ?
P1 K2 P3 88.60(2) 3_656 . ?
P1 K2 Li2 112.04(7) 3_656 . ?
P3 K2 Li2 43.89(8) . . ?
P1 K2 P2 86.77(2) 3_656 . ?
P3 K2 P2 73.969(18) . . ?
Li2 K2 P2 43.30(7) . . ?
P1 K2 Ba1 50.845(13) 3_656 . ?
P3 K2 Ba1 50.289(13) . . ?
Li2 K2 Ba1 61.21(7) . . ?
P2 K2 Ba1 49.510(13) . . ?
P1 K2 K3 52.784(17) 3_656 3_656 ?
P3 K2 K3 49.864(15) . 3_656 ?
Li2 K2 K3 92.59(8) . 3_656 ?
P2 K2 K3 105.088(19) . 3_656 ?
Ba1 K2 K3 56.611(11) . 3_656 ?
P1 K2 K1 51.072(16) 3_656 3_656 ?
P3 K2 K1 104.12(2) . 3_656 ?
Li2 K2 K1 90.36(7) . 3_656 ?
P2 K2 K1 48.080(15) . 3_656 ?
Ba1 K2 K1 55.042(12) . 3_656 ?
K3 K2 K1 98.084(17) 3_656 3_656 ?
P3 K3 Li3 114.08(8) 3_656 . ?
P3 K3 P1 88.76(2) 3_656 . ?
Li3 K3 P1 44.87(8) . . ?
P3 K3 P2 89.14(2) 3_656 . ?
Li3 K3 P2 43.96(7) . . ?
P1 K3 P2 75.490(19) . . ?
P3 K3 Ba1 51.692(13) 3_656 . ?
Li3 K3 Ba1 62.39(7) . . ?
P1 K3 Ba1 50.981(13) . . ?
P2 K3 Ba1 50.679(13) . . ?
P3 K3 K2 52.612(17) 3_656 3_656 ?
Li3 K3 K2 94.24(8) . 3_656 ?
P1 K3 K2 50.254(16) . 3_656 ?
P2 K3 K2 107.896(19) . 3_656 ?
Ba1 K3 K2 58.323(12) . 3_656 ?
P3 K3 K1 53.008(16) 3_656 3_656 ?
Li3 K3 K1 91.00(7) . 3_656 ?
P1 K3 K1 105.036(19) . 3_656 ?
P2 K3 K1 48.116(15) . 3_656 ?
Ba1 K3 K1 55.272(12) . 3_656 ?
K2 K3 K1 99.920(17) 3_656 3_656 ?
Si1 P1 Li1 103.82(10) . . ?
Si1 P1 Li3 104.41(10) . . ?
Li1 P1 Li3 57.68(13) . . ?
Si1 P1 Ba1 173.82(3) . . ?
Li1 P1 Ba1 81.27(9) . . ?
Li3 P1 Ba1 81.20(10) . . ?
Si1 P1 K2 98.98(3) . 3_656 ?
Li1 P1 K2 143.76(10) . 3_656 ?
Li3 P1 K2 141.15(10) . 3_656 ?
Ba1 P1 K2 74.878(18) . 3_656 ?
Si1 P1 K1 107.59(3) . . ?
Li1 P1 K1 67.92(10) . . ?
Li3 P1 K1 121.62(9) . . ?
Ba1 P1 K1 70.847(16) . . ?
K2 P1 K1 78.58(2) 3_656 . ?
Si1 P1 K3 108.01(3) . . ?
Li1 P1 K3 120.70(10) . . ?
Li3 P1 K3 66.55(10) . . ?
Ba1 P1 K3 71.617(16) . . ?
K2 P1 K3 76.96(2) 3_656 . ?
K1 P1 K3 139.28(2) . . ?
C31 Si1 C11 104.34(13) . . ?
C31 Si1 C21 103.48(12) . . ?
C11 Si1 C21 111.10(13) . . ?
C31 Si1 P1 114.48(9) . . ?
C11 Si1 P1 111.06(9) . . ?
C21 Si1 P1 111.92(9) . . ?
C211 C11 C111 108.8(3) . . ?
C211 C11 Si1 114.7(2) . . ?
C111 C11 Si1 117.2(2) . . ?
C211 C11 H11 105.0 . . ?
C111 C11 H11 105.0 . . ?
Si1 C11 H11 105.0 . . ?
C11 C111 H11A 109.5 . . ?
C11 C111 H11B 109.5 . . ?
H11A C111 H11B 109.5 . . ?
C11 C111 H11C 109.5 . . ?
H11A C111 H11C 109.5 . . ?
H11B C111 H11C 109.5 . . ?
C11 C211 H21A 109.5 . . ?
C11 C211 H21B 109.5 . . ?
H21A C211 H21B 109.5 . . ?
C11 C211 H21C 109.5 . . ?
H21A C211 H21C 109.5 . . ?
H21B C211 H21C 109.5 . . ?
C121 C21 C221 109.5(2) . . ?
C121 C21 Si1 113.66(19) . . ?
C221 C21 Si1 115.46(19) . . ?
C121 C21 H21 105.8 . . ?
C221 C21 H21 105.8 . . ?
Si1 C21 H21 105.8 . . ?
C21 C121 H12A 109.5 . . ?
C21 C121 H12B 109.5 . . ?
H12A C121 H12B 109.5 . . ?
C21 C121 H12C 109.5 . . ?
H12A C121 H12C 109.5 . . ?
H12B C121 H12C 109.5 . . ?
C21 C221 H22A 109.5 . . ?
C21 C221 H22B 109.5 . . ?
H22A C221 H22B 109.5 . . ?
C21 C221 H22C 109.5 . . ?
H22A C221 H22C 109.5 . . ?
H22B C221 H22C 109.5 . . ?
C231 C31 C131 110.1(3) . . ?
C231 C31 Si1 112.8(2) . . ?
C131 C31 Si1 113.3(2) . . ?
C231 C31 H31 106.7 . . ?
C131 C31 H31 106.7 . . ?
Si1 C31 H31 106.7 . . ?
C31 C131 H13A 109.5 . . ?
C31 C131 H13B 109.5 . . ?
H13A C131 H13B 109.5 . . ?
C31 C131 H13C 109.5 . . ?
H13A C131 H13C 109.5 . . ?
H13B C131 H13C 109.5 . . ?
C31 C231 H23A 109.5 . . ?
C31 C231 H23B 109.5 . . ?
H23A C231 H23B 109.5 . . ?
C31 C231 H23C 109.5 . . ?
H23A C231 H23C 109.5 . . ?
H23B C231 H23C 109.5 . . ?
Si2 P2 Li3 112.41(11) . . ?
Si2 P2 Li2 111.12(10) . . ?
Li3 P2 Li2 58.65(13) . . ?
Si2 P2 Ba1 163.99(3) . . ?
Li3 P2 Ba1 82.10(10) . . ?
Li2 P2 Ba1 81.82(10) . . ?
Si2 P2 K1 91.32(3) . 3_656 ?
Li3 P2 K1 142.47(10) . 3_656 ?
Li2 P2 K1 140.04(10) . 3_656 ?
Ba1 P2 K1 72.702(17) . 3_656 ?
Si2 P2 K3 107.11(3) . . ?
Li3 P2 K3 66.66(10) . . ?
Li2 P2 K3 121.54(10) . . ?
Ba1 P2 K3 71.544(16) . . ?
K1 P2 K3 79.03(2) 3_656 . ?
Si2 P2 K2 104.08(3) . . ?
Li3 P2 K2 121.11(10) . . ?
Li2 P2 K2 65.84(10) . . ?
Ba1 P2 K2 71.891(17) . . ?
K1 P2 K2 77.08(2) 3_656 . ?
K3 P2 K2 140.79(2) . . ?
C22 Si2 C32 104.11(14) . . ?
C22 Si2 C12 110.84(14) . . ?
C32 Si2 C12 102.99(15) . . ?
C22 Si2 P2 112.54(10) . . ?
C32 Si2 P2 113.95(11) . . ?
C12 Si2 P2 111.78(10) . . ?
C112 C12 C212 110.2(3) . . ?
C112 C12 Si2 115.1(2) . . ?
C212 C12 Si2 115.2(2) . . ?
C112 C12 H12 105.1 . . ?
C212 C12 H12 105.1 . . ?
Si2 C12 H12 105.1 . . ?
C12 C112 H11D 109.5 . . ?
C12 C112 H11E 109.5 . . ?
H11D C112 H11E 109.5 . . ?
C12 C112 H11F 109.5 . . ?
H11D C112 H11F 109.5 . . ?
H11E C112 H11F 109.5 . . ?
C12 C212 H21D 109.5 . . ?
C12 C212 H21E 109.5 . . ?
H21D C212 H21E 109.5 . . ?
C12 C212 H21F 109.5 . . ?
H21D C212 H21F 109.5 . . ?
H21E C212 H21F 109.5 . . ?
C122 C22 C222 109.8(3) . . ?
C122 C22 Si2 114.3(2) . . ?
C222 C22 Si2 115.4(2) . . ?
C122 C22 H22 105.5 . . ?
C222 C22 H22 105.5 . . ?
Si2 C22 H22 105.5 . . ?
C22 C122 H12D 109.5 . . ?
C22 C122 H12E 109.5 . . ?
H12D C122 H12E 109.5 . . ?
C22 C122 H12F 109.5 . . ?
H12D C122 H12F 109.5 . . ?
H12E C122 H12F 109.5 . . ?
C22 C222 H22D 109.5 . . ?
C22 C222 H22E 109.5 . . ?
H22D C222 H22E 109.5 . . ?
C22 C222 H22F 109.5 . . ?
H22D C222 H22F 109.5 . . ?
H22E C222 H22F 109.5 . . ?
C132 C32 C232 109.9(3) . . ?
C132 C32 Si2 113.1(2) . . ?
C232 C32 Si2 112.1(2) . . ?
C132 C32 H32 107.2 . . ?
C232 C32 H32 107.2 . . ?
Si2 C32 H32 107.2 . . ?
C32 C132 H13D 109.5 . . ?
C32 C132 H13E 109.5 . . ?
H13D C132 H13E 109.5 . . ?
C32 C132 H13F 109.5 . . ?
H13D C132 H13F 109.5 . . ?
H13E C132 H13F 109.5 . . ?
C32 C232 H23D 109.5 . . ?
C32 C232 H23E 109.5 . . ?
H23D C232 H23E 109.5 . . ?
C32 C232 H23F 109.5 . . ?
H23D C232 H23F 109.5 . . ?
H23E C232 H23F 109.5 . . ?
Si3 P3 Li2 112.40(10) . . ?
Si3 P3 Li1 104.42(10) . . ?
Li2 P3 Li1 58.10(13) . . ?
Si3 P3 Ba1 165.65(3) . . ?
Li2 P3 Ba1 81.87(10) . . ?
Li1 P3 Ba1 81.42(9) . . ?
Si3 P3 K3 94.49(3) . 3_656 ?
Li2 P3 K3 142.23(10) . 3_656 ?
Li1 P3 K3 141.43(10) . 3_656 ?
Ba1 P3 K3 73.630(16) . 3_656 ?
Si3 P3 K2 112.43(3) . . ?
Li2 P3 K2 68.07(10) . . ?
Li1 P3 K2 122.97(10) . . ?
Ba1 P3 K2 73.479(18) . . ?
K3 P3 K2 77.52(2) 3_656 . ?
Si3 P3 K1 100.79(3) . . ?
Li2 P3 K1 119.77(10) . . ?
Li1 P3 K1 65.90(10) . . ?
Ba1 P3 K1 69.279(16) . . ?
K3 P3 K1 77.82(2) 3_656 . ?
K2 P3 K1 139.73(2) . . ?
C23 Si3 C13 106.06(15) . . ?
C23 Si3 C33 110.70(17) . . ?
C13 Si3 C33 101.82(16) . . ?
C23 Si3 P3 112.28(10) . . ?
C13 Si3 P3 113.03(9) . . ?
C33 Si3 P3 112.32(10) . . ?
C213 C13 C113 110.2(3) . . ?
C213 C13 Si3 111.5(3) . . ?
C113 C13 Si3 112.9(2) . . ?
C213 C13 H13 107.3 . . ?
C113 C13 H13 107.3 . . ?
Si3 C13 H13 107.3 . . ?
C13 C113 H11G 109.5 . . ?
C13 C113 H11H 109.5 . . ?
H11G C113 H11H 109.5 . . ?
C13 C113 H11I 109.5 . . ?
H11G C113 H11I 109.5 . . ?
H11H C113 H11I 109.5 . . ?
C13 C213 H21G 109.5 . . ?
C13 C213 H21H 109.5 . . ?
H21G C213 H21H 109.5 . . ?
C13 C213 H21I 109.5 . . ?
H21G C213 H21I 109.5 . . ?
H21H C213 H21I 109.5 . . ?
C123 C23 C223 110.1(3) . . ?
C123 C23 Si3 117.5(3) . . ?
C223 C23 Si3 110.7(3) . . ?
C123 C23 H23 105.9 . . ?
C223 C23 H23 105.9 . . ?
Si3 C23 H23 105.9 . . ?
C23 C123 H12G 109.5 . . ?
C23 C123 H12H 109.5 . . ?
H12G C123 H12H 109.5 . . ?
C23 C123 H12I 109.5 . . ?
H12G C123 H12I 109.5 . . ?
H12H C123 H12I 109.5 . . ?
C23 C223 H22G 109.5 . . ?
C23 C223 H22H 109.5 . . ?
H22G C223 H22H 109.5 . . ?
C23 C223 H22I 109.5 . . ?
H22G C223 H22I 109.5 . . ?
H22H C223 H22I 109.5 . . ?
C233 C33 C133 113.3(3) . . ?
C233 C33 Si3 118.0(3) . . ?
C133 C33 Si3 115.1(2) . . ?
C233 C33 H33 102.5 . . ?
C133 C33 H33 102.5 . . ?
Si3 C33 H33 102.5 . . ?
C33 C133 H13G 109.5 . . ?
C33 C133 H13H 109.5 . . ?
H13G C133 H13H 109.5 . . ?
C33 C133 H13I 109.5 . . ?
H13G C133 H13I 109.5 . . ?
H13H C133 H13I 109.5 . . ?
C33 C233 H23G 109.5 . . ?
C33 C233 H23H 109.5 . . ?
H23G C233 H23H 109.5 . . ?
C33 C233 H23I 109.5 . . ?
H23G C233 H23I 109.5 . . ?
H23H C233 H23I 109.5 . . ?
O4 Si4 C34 111.61(13) . . ?
O4 Si4 C14 112.38(14) . . ?
C34 Si4 C14 106.96(17) . . ?
O4 Si4 C24 112.14(15) . . ?
C34 Si4 C24 106.1(2) . . ?
C14 Si4 C24 107.26(19) . . ?
O4 Si4 Li2 28.52(10) . . ?
C34 Si4 Li2 122.76(14) . . ?
C14 Si4 Li2 123.96(15) . . ?
C24 Si4 Li2 83.61(15) . . ?
O4 Si4 Li3 28.57(10) . . ?
C34 Si4 Li3 83.18(14) . . ?
C14 Si4 Li3 126.56(15) . . ?
C24 Si4 Li3 120.20(15) . . ?
Li2 Si4 Li3 47.05(11) . . ?
Si4 C14 H14A 109.5 . . ?
Si4 C14 H14B 109.5 . . ?
H14A C14 H14B 109.5 . . ?
Si4 C14 H14C 109.5 . . ?
H14A C14 H14C 109.5 . . ?
H14B C14 H14C 109.5 . . ?
Si4 C24 H24A 109.5 . . ?
Si4 C24 H24B 109.5 . . ?
H24A C24 H24B 109.5 . . ?
Si4 C24 H24C 109.5 . . ?
H24A C24 H24C 109.5 . . ?
H24B C24 H24C 109.5 . . ?
Si4 C34 H34A 109.5 . . ?
Si4 C34 H34B 109.5 . . ?
H34A C34 H34B 109.5 . . ?
Si4 C34 H34C 109.5 . . ?
H34A C34 H34C 109.5 . . ?
H34B C34 H34C 109.5 . . ?
Si4 O4 Li1 134.97(17) . . ?
Si4 O4 Li2 127.56(17) . . ?
Li1 O4 Li2 82.9(2) . . ?
Si4 O4 Li3 127.52(17) . . ?
Li1 O4 Li3 83.1(2) . . ?
Li2 O4 Li3 82.95(19) . . ?
O4 Li1 Li2 48.82(15) . . ?
O4 Li1 Li3 48.75(15) . . ?
Li2 Li1 Li3 60.26(17) . . ?
O4 Li1 P3 107.01(19) . . ?
Li2 Li1 P3 60.28(14) . . ?
Li3 Li1 P3 109.04(18) . . ?
O4 Li1 P1 107.95(19) . . ?
Li2 Li1 P1 109.82(18) . . ?
Li3 Li1 P1 61.32(14) . . ?
P3 Li1 P1 109.64(15) . . ?
O4 Li1 K1 171.3(2) . . ?
Li2 Li1 K1 125.22(18) . . ?
Li3 Li1 K1 123.84(18) . . ?
P3 Li1 K1 69.71(10) . . ?
P1 Li1 K1 66.73(10) . . ?
O4 Li1 Ba1 107.85(17) . . ?
Li2 Li1 Ba1 70.64(13) . . ?
Li3 Li1 Ba1 70.66(14) . . ?
P3 Li1 Ba1 55.91(8) . . ?
P1 Li1 Ba1 55.97(8) . . ?
K1 Li1 Ba1 63.49(7) . . ?
O4 Li2 Li1 48.32(15) . . ?
O4 Li2 Li3 48.59(15) . . ?
Li1 Li2 Li3 60.04(17) . . ?
O4 Li2 P3 107.84(19) . . ?
Li1 Li2 P3 61.63(14) . . ?
Li3 Li2 P3 109.94(19) . . ?
O4 Li2 P2 107.03(19) . . ?
Li1 Li2 P2 108.98(18) . . ?
Li3 Li2 P2 60.44(14) . . ?
P3 Li2 P2 109.57(16) . . ?
O4 Li2 Si4 23.92(9) . . ?
Li1 Li2 Si4 68.60(14) . . ?
Li3 Li2 Si4 66.53(14) . . ?
P3 Li2 Si4 120.47(15) . . ?
P2 Li2 Si4 116.01(15) . . ?
O4 Li2 K2 173.7(2) . . ?
Li1 Li2 K2 126.20(19) . . ?
Li3 Li2 K2 127.43(18) . . ?
P3 Li2 K2 68.04(10) . . ?
P2 Li2 K2 70.86(10) . . ?
Si4 Li2 K2 162.35(15) . . ?
O4 Li2 Ba1 107.56(17) . . ?
Li1 Li2 Ba1 70.73(14) . . ?
Li3 Li2 Ba1 70.66(14) . . ?
P3 Li2 Ba1 56.06(8) . . ?
P2 Li2 Ba1 55.81(8) . . ?
Si4 Li2 Ba1 131.36(13) . . ?
K2 Li2 Ba1 66.25(8) . . ?
O4 Li3 Li1 48.14(15) . . ?
O4 Li3 Li2 48.46(15) . . ?
Li1 Li3 Li2 59.70(17) . . ?
O4 Li3 P2 107.37(19) . . ?
Li1 Li3 P2 109.08(18) . . ?
Li2 Li3 P2 60.91(14) . . ?
O4 Li3 P1 107.06(19) . . ?
Li1 Li3 P1 61.00(14) . . ?
Li2 Li3 P1 109.13(19) . . ?
P2 Li3 P1 109.47(16) . . ?
O4 Li3 Si4 23.91(9) . . ?
Li1 Li3 Si4 68.46(14) . . ?
Li2 Li3 Si4 66.42(14) . . ?
P2 Li3 Si4 116.28(15) . . ?
P1 Li3 Si4 119.90(15) . . ?
O4 Li3 K3 172.4(2) . . ?
Li1 Li3 K3 125.63(19) . . ?
Li2 Li3 K3 126.11(18) . . ?
P2 Li3 K3 69.38(10) . . ?
P1 Li3 K3 68.58(10) . . ?
Si4 Li3 K3 163.70(15) . . ?
O4 Li3 Ba1 107.33(17) . . ?
Li1 Li3 Ba1 70.59(14) . . ?
Li2 Li3 Ba1 70.49(14) . . ?
P2 Li3 Ba1 55.78(8) . . ?
P1 Li3 Ba1 55.91(8) . . ?
Si4 Li3 Ba1 131.11(13) . . ?
K3 Li3 Ba1 65.09(8) . . ?
C2 C1 C6 116.2(4) . . ?
C2 C1 C7 122.6(4) . . ?
C6 C1 C7 121.1(4) . . ?
C3 C2 C1 121.4(5) . . ?
C3 C2 H2 119.3 . . ?
C1 C2 H2 119.3 . . ?
C4 C3 C2 121.3(5) . . ?
C4 C3 H3 119.4 . . ?
C2 C3 H3 119.4 . . ?
C3 C4 C5 119.8(5) . . ?
C3 C4 H4 120.1 . . ?
C5 C4 H4 120.1 . . ?
C4 C5 C6 120.1(4) . . ?
C4 C5 H5 120.0 . . ?
C6 C5 H5 120.0 . . ?
C5 C6 C1 121.2(4) . . ?
C5 C6 H6 119.4 . . ?
C1 C6 H6 119.4 . . ?
C1 C7 H7A 109.5 . . ?
C1 C7 H7B 109.5 . . ?
H7A C7 H7B 109.5 . . ?
C1 C7 H7C 109.5 . . ?
H7A C7 H7C 109.5 . . ?
H7B C7 H7C 109.5 . . ?

loop_
_geom_bond_atom_site_label_1
_geom_bond_atom_site_label_2
_geom_bond_distance
_geom_bond_site_symmetry_2
_geom_bond_publ_flag
Ba1 P2 3.1674(6) . ?
Ba1 P2 3.1674(6) 3_656 ?
Ba1 P3 3.1763(6) 3_656 ?
Ba1 P3 3.1763(6) . ?
Ba1 P1 3.1797(6) . ?
Ba1 P1 3.1797(6) 3_656 ?
Ba1 Li2 3.790(4) 3_656 ?
Ba1 Li2 3.790(4) . ?
Ba1 Li1 3.793(4) . ?
Ba1 Li1 3.793(4) 3_656 ?
Ba1 Li3 3.794(4) . ?
Ba1 Li3 3.794(4) 3_656 ?
K1 P2 3.2353(9) 3_656 ?
K1 P1 3.3634(9) . ?
K1 Li1 3.393(4) . ?
K1 C12 3.403(3) 3_656 ?
K1 C112 3.428(4) 3_656 ?
K1 P3 3.4860(9) . ?
K1 K2 4.2379(9) 3_656 ?
K1 K3 4.2662(8) 3_656 ?
K2 P1 3.3290(9) 3_656 ?
K2 P3 3.4324(9) . ?
K2 Li2 3.433(4) . ?
K2 P2 3.5549(9) . ?
K2 K3 4.2180(9) 3_656 ?
K2 K1 4.2379(9) 3_656 ?
K3 P3 3.3027(9) 3_656 ?
K3 Li3 3.398(4) . ?
K3 P1 3.4479(9) . ?
K3 P2 3.4638(9) . ?
K3 K2 4.2180(9) 3_656 ?
K3 K1 4.2662(8) 3_656 ?
P1 Si1 2.1797(9) . ?
P1 Li1 2.605(4) . ?
P1 Li3 2.613(5) . ?
P1 K2 3.3290(9) 3_656 ?
Si1 C31 1.914(3) . ?
Si1 C11 1.918(3) . ?
Si1 C21 1.920(3) . ?
C11 C211 1.526(4) . ?
C11 C111 1.526(4) . ?
C11 H11 1.0000 . ?
C111 H11A 0.9800 . ?
C111 H11B 0.9800 . ?
C111 H11C 0.9800 . ?
C211 H21A 0.9800 . ?
C211 H21B 0.9800 . ?
C211 H21C 0.9800 . ?
C21 C121 1.529(4) . ?
C21 C221 1.551(4) . ?
C21 H21 1.0000 . ?
C121 H12A 0.9800 . ?
C121 H12B 0.9800 . ?
C121 H12C 0.9800 . ?
C221 H22A 0.9800 . ?
C221 H22B 0.9800 . ?
C221 H22C 0.9800 . ?
C31 C231 1.527(4) . ?
C31 C131 1.531(5) . ?
C31 H31 1.0000 . ?
C131 H13A 0.9800 . ?
C131 H13B 0.9800 . ?
C131 H13C 0.9800 . ?
C231 H23A 0.9800 . ?
C231 H23B 0.9800 . ?
C231 H23C 0.9800 . ?
P2 Si2 2.1762(9) . ?
P2 Li3 2.569(4) . ?
P2 Li2 2.581(4) . ?
P2 K1 3.2353(9) 3_656 ?
Si2 C22 1.913(3) . ?
Si2 C32 1.914(3) . ?
Si2 C12 1.928(3) . ?
C12 C112 1.508(5) . ?
C12 C212 1.556(5) . ?
C12 H12 1.0000 . ?
C112 H11D 0.9800 . ?
C112 H11E 0.9800 . ?
C112 H11F 0.9800 . ?
C212 H21D 0.9800 . ?
C212 H21E 0.9800 . ?
C212 H21F 0.9800 . ?
C22 C122 1.511(4) . ?
C22 C222 1.534(4) . ?
C22 H22 1.0000 . ?
C122 H12D 0.9800 . ?
C122 H12E 0.9800 . ?
C122 H12F 0.9800 . ?
C222 H22D 0.9800 . ?
C222 H22E 0.9800 . ?
C222 H22F 0.9800 . ?
C32 C132 1.530(5) . ?
C32 C232 1.534(5) . ?
C32 H32 1.0000 . ?
C132 H13D 0.9800 . ?
C132 H13E 0.9800 . ?
C132 H13F 0.9800 . ?
C232 H23D 0.9800 . ?
C232 H23E 0.9800 . ?
C232 H23F 0.9800 . ?
P3 Si3 2.1790(8) . ?
P3 Li2 2.566(5) . ?
P3 Li1 2.600(4) . ?
P3 K3 3.3028(9) 3_656 ?
Si3 C23 1.895(3) . ?
Si3 C13 1.907(3) . ?
Si3 C33 1.921(3) . ?
C13 C213 1.531(5) . ?
C13 C113 1.532(5) . ?
C13 H13 1.0000 . ?
C113 H11G 0.9800 . ?
C113 H11H 0.9800 . ?
C113 H11I 0.9800 . ?
C213 H21G 0.9800 . ?
C213 H21H 0.9800 . ?
C213 H21I 0.9800 . ?
C23 C123 1.538(4) . ?
C23 C223 1.549(5) . ?
C23 H23 1.0000 . ?
C123 H12G 0.9800 . ?
C123 H12H 0.9800 . ?
C123 H12I 0.9800 . ?
C223 H22G 0.9800 . ?
C223 H22H 0.9800 . ?
C223 H22I 0.9800 . ?
C33 C233 1.457(5) . ?
C33 C133 1.530(4) . ?
C33 H33 1.0000 . ?
C133 H13G 0.9800 . ?
C133 H13H 0.9800 . ?
C133 H13I 0.9800 . ?
C233 H23G 0.9800 . ?
C233 H23H 0.9800 . ?
C233 H23I 0.9800 . ?
Si4 O4 1.6155(18) . ?
Si4 C34 1.854(3) . ?
Si4 C14 1.863(3) . ?
Si4 C24 1.864(4) . ?
Si4 Li2 3.158(4) . ?
Si4 Li3 3.161(4) . ?
C14 H14A 0.9800 . ?
C14 H14B 0.9800 . ?
C14 H14C 0.9800 . ?
C24 H24A 0.9800 . ?
C24 H24B 0.9800 . ?
C24 H24C 0.9800 . ?
C34 H34A 0.9800 . ?
C34 H34B 0.9800 . ?
C34 H34C 0.9800 . ?
O4 Li1 1.888(5) . ?
O4 Li2 1.903(5) . ?
O4 Li3 1.906(5) . ?
Li1 Li2 2.508(6) . ?
Li1 Li3 2.517(6) . ?
Li2 Li3 2.522(6) . ?
C1 C2 1.376(6) . ?
C1 C6 1.377(5) . ?
C1 C7 1.516(6) . ?
C2 C3 1.356(8) . ?
C2 H2 0.9500 . ?
C3 C4 1.328(8) . ?
C3 H3 0.9500 . ?
C4 C5 1.341(7) . ?
C4 H4 0.9500 . ?
C5 C6 1.377(5) . ?
C5 H5 0.9500 . ?
C6 H6 0.9500 . ?
C7 H7A 0.9800 . ?
C7 H7B 0.9800 . ?
C7 H7C 0.9800 . ?

loop_
_geom_torsion_atom_site_label_1
_geom_torsion_atom_site_label_2
_geom_torsion_atom_site_label_3
_geom_torsion_atom_site_label_4
_geom_torsion
_geom_torsion_site_symmetry_1
_geom_torsion_site_symmetry_2
_geom_torsion_site_symmetry_3
_geom_torsion_site_symmetry_4
_geom_torsion_publ_flag
P2 Ba1 K1 P2 180.0 . . . 3_656 ?
P3 Ba1 K1 P2 53.20(2) 3_656 . . 3_656 ?
P3 Ba1 K1 P2 -126.80(2) . . . 3_656 ?
P1 Ba1 K1 P2 129.05(2) . . . 3_656 ?
P1 Ba1 K1 P2 -50.95(2) 3_656 . . 3_656 ?
Li2 Ba1 K1 P2 20.42(7) 3_656 . . 3_656 ?
Li2 Ba1 K1 P2 -159.58(7) . . . 3_656 ?
Li1 Ba1 K1 P2 -178.27(8) . . . 3_656 ?
Li1 Ba1 K1 P2 1.73(8) 3_656 . . 3_656 ?
Li3 Ba1 K1 P2 161.53(7) . . . 3_656 ?
Li3 Ba1 K1 P2 -18.47(7) 3_656 . . 3_656 ?
P2 Ba1 K1 P1 50.95(2) . . . . ?
P2 Ba1 K1 P1 -129.05(2) 3_656 . . . ?
P3 Ba1 K1 P1 -75.85(2) 3_656 . . . ?
P3 Ba1 K1 P1 104.15(2) . . . . ?
P1 Ba1 K1 P1 180.0 3_656 . . . ?
Li2 Ba1 K1 P1 -108.63(7) 3_656 . . . ?
Li2 Ba1 K1 P1 71.37(7) . . . . ?
Li1 Ba1 K1 P1 52.68(8) . . . . ?
Li1 Ba1 K1 P1 -127.32(8) 3_656 . . . ?
Li3 Ba1 K1 P1 32.49(7) . . . . ?
Li3 Ba1 K1 P1 -147.51(7) 3_656 . . . ?
P2 Ba1 K1 Li1 -1.73(8) . . . . ?
P2 Ba1 K1 Li1 178.27(8) 3_656 . . . ?
P3 Ba1 K1 Li1 -128.53(8) 3_656 . . . ?
P3 Ba1 K1 Li1 51.47(8) . . . . ?
P1 Ba1 K1 Li1 -52.68(8) . . . . ?
P1 Ba1 K1 Li1 127.32(8) 3_656 . . . ?
Li2 Ba1 K1 Li1 -161.31(10) 3_656 . . . ?
Li2 Ba1 K1 Li1 18.69(10) . . . . ?
Li1 Ba1 K1 Li1 180.0 3_656 . . . ?
Li3 Ba1 K1 Li1 -20.19(10) . . . . ?
Li3 Ba1 K1 Li1 159.81(10) 3_656 . . . ?
P2 Ba1 K1 C12 167.68(7) . . . 3_656 ?
P2 Ba1 K1 C12 -12.32(7) 3_656 . . 3_656 ?
P3 Ba1 K1 C12 40.88(7) 3_656 . . 3_656 ?
P3 Ba1 K1 C12 -139.12(7) . . . 3_656 ?
P1 Ba1 K1 C12 116.72(7) . . . 3_656 ?
P1 Ba1 K1 C12 -63.28(7) 3_656 . . 3_656 ?
Li2 Ba1 K1 C12 8.10(10) 3_656 . . 3_656 ?
Li2 Ba1 K1 C12 -171.90(10) . . . 3_656 ?
Li1 Ba1 K1 C12 169.41(11) . . . 3_656 ?
Li1 Ba1 K1 C12 -10.59(11) 3_656 . . 3_656 ?
Li3 Ba1 K1 C12 149.21(10) . . . 3_656 ?
Li3 Ba1 K1 C12 -30.79(10) 3_656 . . 3_656 ?
P2 Ba1 K1 C112 140.15(8) . . . 3_656 ?
P2 Ba1 K1 C112 -39.85(8) 3_656 . . 3_656 ?
P3 Ba1 K1 C112 13.35(8) 3_656 . . 3_656 ?
P3 Ba1 K1 C112 -166.65(8) . . . 3_656 ?
P1 Ba1 K1 C112 89.20(8) . . . 3_656 ?
P1 Ba1 K1 C112 -90.80(8) 3_656 . . 3_656 ?
Li2 Ba1 K1 C112 -19.43(10) 3_656 . . 3_656 ?
Li2 Ba1 K1 C112 160.57(10) . . . 3_656 ?
Li1 Ba1 K1 C112 141.88(11) . . . 3_656 ?
Li1 Ba1 K1 C112 -38.12(11) 3_656 . . 3_656 ?
Li3 Ba1 K1 C112 121.69(10) . . . 3_656 ?
Li3 Ba1 K1 C112 -58.31(10) 3_656 . . 3_656 ?
P2 Ba1 K1 P3 -53.20(2) . . . . ?
P2 Ba1 K1 P3 126.80(2) 3_656 . . . ?
P3 Ba1 K1 P3 180.0 3_656 . . . ?
P1 Ba1 K1 P3 -104.15(2) . . . . ?
P1 Ba1 K1 P3 75.85(2) 3_656 . . . ?
Li2 Ba1 K1 P3 147.22(7) 3_656 . . . ?
Li2 Ba1 K1 P3 -32.78(7) . . . . ?
Li1 Ba1 K1 P3 -51.47(8) . . . . ?
Li1 Ba1 K1 P3 128.53(8) 3_656 . . . ?
Li3 Ba1 K1 P3 -71.66(7) . . . . ?
Li3 Ba1 K1 P3 108.34(7) 3_656 . . . ?
P2 Ba1 K1 K2 112.643(19) . . . 3_656 ?
P2 Ba1 K1 K2 -67.357(19) 3_656 . . 3_656 ?
P3 Ba1 K1 K2 -14.160(19) 3_656 . . 3_656 ?
P3 Ba1 K1 K2 165.840(19) . . . 3_656 ?
P1 Ba1 K1 K2 61.688(18) . . . 3_656 ?
P1 Ba1 K1 K2 -118.312(18) 3_656 . . 3_656 ?
Li2 Ba1 K1 K2 -46.94(7) 3_656 . . 3_656 ?
Li2 Ba1 K1 K2 133.06(7) . . . 3_656 ?
Li1 Ba1 K1 K2 114.37(8) . . . 3_656 ?
Li1 Ba1 K1 K2 -65.63(8) 3_656 . . 3_656 ?
Li3 Ba1 K1 K2 94.18(7) . . . 3_656 ?
Li3 Ba1 K1 K2 -85.82(7) 3_656 . . 3_656 ?
P2 Ba1 K1 K3 -114.410(19) . . . 3_656 ?
P2 Ba1 K1 K3 65.590(19) 3_656 . . 3_656 ?
P3 Ba1 K1 K3 118.787(18) 3_656 . . 3_656 ?
P3 Ba1 K1 K3 -61.213(18) . . . 3_656 ?
P1 Ba1 K1 K3 -165.365(19) . . . 3_656 ?
P1 Ba1 K1 K3 14.635(19) 3_656 . . 3_656 ?
Li2 Ba1 K1 K3 86.01(7) 3_656 . . 3_656 ?
Li2 Ba1 K1 K3 -93.99(7) . . . 3_656 ?
Li1 Ba1 K1 K3 -112.68(8) . . . 3_656 ?
Li1 Ba1 K1 K3 67.32(8) 3_656 . . 3_656 ?
Li3 Ba1 K1 K3 -132.88(7) . . . 3_656 ?
Li3 Ba1 K1 K3 47.12(7) 3_656 . . 3_656 ?
P2 Ba1 K2 P1 -126.84(2) . . . 3_656 ?
P2 Ba1 K2 P1 53.16(2) 3_656 . . 3_656 ?
P3 Ba1 K2 P1 -50.56(2) 3_656 . . 3_656 ?
P3 Ba1 K2 P1 129.44(2) . . . 3_656 ?
P1 Ba1 K2 P1 180.0 . . . 3_656 ?
Li2 Ba1 K2 P1 1.67(9) 3_656 . . 3_656 ?
Li2 Ba1 K2 P1 -178.33(9) . . . 3_656 ?
Li1 Ba1 K2 P1 161.68(7) . . . 3_656 ?
Li1 Ba1 K2 P1 -18.32(7) 3_656 . . 3_656 ?
Li3 Ba1 K2 P1 -159.53(7) . . . 3_656 ?
Li3 Ba1 K2 P1 20.47(7) 3_656 . . 3_656 ?
P2 Ba1 K2 P3 103.72(2) . . . . ?
P2 Ba1 K2 P3 -76.28(2) 3_656 . . . ?
P3 Ba1 K2 P3 180.0 3_656 . . . ?
P1 Ba1 K2 P3 50.56(2) . . . . ?
P1 Ba1 K2 P3 -129.44(2) 3_656 . . . ?
Li2 Ba1 K2 P3 -127.77(9) 3_656 . . . ?
Li2 Ba1 K2 P3 52.23(9) . . . . ?
Li1 Ba1 K2 P3 32.24(7) . . . . ?
Li1 Ba1 K2 P3 -147.76(7) 3_656 . . . ?
Li3 Ba1 K2 P3 71.03(7) . . . . ?
Li3 Ba1 K2 P3 -108.97(7) 3_656 . . . ?
P2 Ba1 K2 Li2 51.49(9) . . . . ?
P2 Ba1 K2 Li2 -128.51(9) 3_656 . . . ?
P3 Ba1 K2 Li2 127.77(9) 3_656 . . . ?
P3 Ba1 K2 Li2 -52.23(9) . . . . ?
P1 Ba1 K2 Li2 -1.67(9) . . . . ?
P1 Ba1 K2 Li2 178.33(9) 3_656 . . . ?
Li2 Ba1 K2 Li2 180.0 3_656 . . . ?
Li1 Ba1 K2 Li2 -19.99(11) . . . . ?
Li1 Ba1 K2 Li2 160.01(11) 3_656 . . . ?
Li3 Ba1 K2 Li2 18.81(11) . . . . ?
Li3 Ba1 K2 Li2 -161.19(11) 3_656 . . . ?
P2 Ba1 K2 P2 180.0 3_656 . . . ?
P3 Ba1 K2 P2 76.28(2) 3_656 . . . ?
P3 Ba1 K2 P2 -103.72(2) . . . . ?
P1 Ba1 K2 P2 -53.16(2) . . . . ?
P1 Ba1 K2 P2 126.84(2) 3_656 . . . ?
Li2 Ba1 K2 P2 128.51(9) 3_656 . . . ?
Li2 Ba1 K2 P2 -51.49(9) . . . . ?
Li1 Ba1 K2 P2 -71.48(7) . . . . ?
Li1 Ba1 K2 P2 108.52(7) 3_656 . . . ?
Li3 Ba1 K2 P2 -32.68(7) . . . . ?
Li3 Ba1 K2 P2 147.32(7) 3_656 . . . ?
P2 Ba1 K2 K3 166.577(19) . . . 3_656 ?
P2 Ba1 K2 K3 -13.423(19) 3_656 . . 3_656 ?
P3 Ba1 K2 K3 -117.139(18) 3_656 . . 3_656 ?
P3 Ba1 K2 K3 62.861(18) . . . 3_656 ?
P1 Ba1 K2 K3 113.420(19) . . . 3_656 ?
P1 Ba1 K2 K3 -66.580(19) 3_656 . . 3_656 ?
Li2 Ba1 K2 K3 -64.91(9) 3_656 . . 3_656 ?
Li2 Ba1 K2 K3 115.09(9) . . . 3_656 ?
Li1 Ba1 K2 K3 95.10(7) . . . 3_656 ?
Li1 Ba1 K2 K3 -84.90(7) 3_656 . . 3_656 ?
Li3 Ba1 K2 K3 133.89(7) . . . 3_656 ?
Li3 Ba1 K2 K3 -46.11(7) 3_656 . . 3_656 ?
P2 Ba1 K2 K1 -61.642(17) . . . 3_656 ?
P2 Ba1 K2 K1 118.358(17) 3_656 . . 3_656 ?
P3 Ba1 K2 K1 14.64(2) 3_656 . . 3_656 ?
P3 Ba1 K2 K1 -165.36(2) . . . 3_656 ?
P1 Ba1 K2 K1 -114.799(19) . . . 3_656 ?
P1 Ba1 K2 K1 65.201(19) 3_656 . . 3_656 ?
Li2 Ba1 K2 K1 66.87(9) 3_656 . . 3_656 ?
Li2 Ba1 K2 K1 -113.13(9) . . . 3_656 ?
Li1 Ba1 K2 K1 -133.12(7) . . . 3_656 ?
Li1 Ba1 K2 K1 46.88(7) 3_656 . . 3_656 ?
Li3 Ba1 K2 K1 -94.33(7) . . . 3_656 ?
Li3 Ba1 K2 K1 85.67(7) 3_656 . . 3_656 ?
P2 Ba1 K3 P3 128.50(2) . . . 3_656 ?
P2 Ba1 K3 P3 -51.50(2) 3_656 . . 3_656 ?
P3 Ba1 K3 P3 180.0 . . . 3_656 ?
P1 Ba1 K3 P3 -127.21(2) . . . 3_656 ?
P1 Ba1 K3 P3 52.79(2) 3_656 . . 3_656 ?
Li2 Ba1 K3 P3 -19.01(7) 3_656 . . 3_656 ?
Li2 Ba1 K3 P3 160.99(7) . . . 3_656 ?
Li1 Ba1 K3 P3 -160.33(7) . . . 3_656 ?
Li1 Ba1 K3 P3 19.67(7) 3_656 . . 3_656 ?
Li3 Ba1 K3 P3 -179.94(9) . . . 3_656 ?
Li3 Ba1 K3 P3 0.06(9) 3_656 . . 3_656 ?
P2 Ba1 K3 Li3 -51.57(9) . . . . ?
P2 Ba1 K3 Li3 128.43(9) 3_656 . . . ?
P3 Ba1 K3 Li3 179.94(9) 3_656 . . . ?
P3 Ba1 K3 Li3 -0.06(9) . . . . ?
P1 Ba1 K3 Li3 52.73(9) . . . . ?
P1 Ba1 K3 Li3 -127.27(9) 3_656 . . . ?
Li2 Ba1 K3 Li3 160.92(11) 3_656 . . . ?
Li2 Ba1 K3 Li3 -19.08(11) . . . . ?
Li1 Ba1 K3 Li3 19.61(11) . . . . ?
Li1 Ba1 K3 Li3 -160.39(11) 3_656 . . . ?
Li3 Ba1 K3 Li3 180.0 3_656 . . . ?
P2 Ba1 K3 P1 -104.29(2) . . . . ?
P2 Ba1 K3 P1 75.71(2) 3_656 . . . ?
P3 Ba1 K3 P1 127.21(2) 3_656 . . . ?
P3 Ba1 K3 P1 -52.79(2) . . . . ?
P1 Ba1 K3 P1 180.0 3_656 . . . ?
Li2 Ba1 K3 P1 108.20(7) 3_656 . . . ?
Li2 Ba1 K3 P1 -71.80(7) . . . . ?
Li1 Ba1 K3 P1 -33.12(7) . . . . ?
Li1 Ba1 K3 P1 146.88(7) 3_656 . . . ?
Li3 Ba1 K3 P1 -52.73(9) . . . . ?
Li3 Ba1 K3 P1 127.27(9) 3_656 . . . ?
P2 Ba1 K3 P2 180.0 3_656 . . . ?
P3 Ba1 K3 P2 -128.50(2) 3_656 . . . ?
P3 Ba1 K3 P2 51.50(2) . . . . ?
P1 Ba1 K3 P2 104.29(2) . . . . ?
P1 Ba1 K3 P2 -75.71(2) 3_656 . . . ?
Li2 Ba1 K3 P2 -147.51(7) 3_656 . . . ?
Li2 Ba1 K3 P2 32.49(7) . . . . ?
Li1 Ba1 K3 P2 71.18(7) . . . . ?
Li1 Ba1 K3 P2 -108.82(7) 3_656 . . . ?
Li3 Ba1 K3 P2 51.57(9) . . . . ?
Li3 Ba1 K3 P2 -128.43(9) 3_656 . . . ?
P2 Ba1 K3 K2 -166.454(19) . . . 3_656 ?
P2 Ba1 K3 K2 13.546(19) 3_656 . . 3_656 ?
P3 Ba1 K3 K2 65.050(19) 3_656 . . 3_656 ?
P3 Ba1 K3 K2 -114.950(19) . . . 3_656 ?
P1 Ba1 K3 K2 -62.161(18) . . . 3_656 ?
P1 Ba1 K3 K2 117.839(18) 3_656 . . 3_656 ?
Li2 Ba1 K3 K2 46.04(7) 3_656 . . 3_656 ?
Li2 Ba1 K3 K2 -133.96(7) . . . 3_656 ?
Li1 Ba1 K3 K2 -95.28(7) . . . 3_656 ?
Li1 Ba1 K3 K2 84.72(7) 3_656 . . 3_656 ?
Li3 Ba1 K3 K2 -114.89(9) . . . 3_656 ?
Li3 Ba1 K3 K2 65.11(9) 3_656 . . 3_656 ?
P2 Ba1 K3 K1 61.166(17) . . . 3_656 ?
P2 Ba1 K3 K1 -118.834(17) 3_656 . . 3_656 ?
P3 Ba1 K3 K1 -67.329(19) 3_656 . . 3_656 ?
P3 Ba1 K3 K1 112.671(19) . . . 3_656 ?
P1 Ba1 K3 K1 165.460(19) . . . 3_656 ?
P1 Ba1 K3 K1 -14.540(19) 3_656 . . 3_656 ?
Li2 Ba1 K3 K1 -86.34(7) 3_656 . . 3_656 ?
Li2 Ba1 K3 K1 93.66(7) . . . 3_656 ?
Li1 Ba1 K3 K1 132.34(7) . . . 3_656 ?
Li1 Ba1 K3 K1 -47.66(7) 3_656 . . 3_656 ?
Li3 Ba1 K3 K1 112.73(9) . . . 3_656 ?
Li3 Ba1 K3 K1 -67.27(9) 3_656 . . 3_656 ?
P2 Ba1 P1 Si1 143.1(3) . . . . ?
P2 Ba1 P1 Si1 -36.9(3) 3_656 . . . ?
P3 Ba1 P1 Si1 46.8(3) 3_656 . . . ?
P3 Ba1 P1 Si1 -133.2(3) . . . . ?
P1 Ba1 P1 Si1 153(100) 3_656 . . . ?
Li2 Ba1 P1 Si1 5.2(3) 3_656 . . . ?
Li2 Ba1 P1 Si1 -174.8(3) . . . . ?
Li1 Ba1 P1 Si1 -145.9(3) . . . . ?
Li1 Ba1 P1 Si1 34.1(3) 3_656 . . . ?
Li3 Ba1 P1 Si1 155.7(3) . . . . ?
Li3 Ba1 P1 Si1 -24.3(3) 3_656 . . . ?
P2 Ba1 P1 Li1 -70.95(10) . . . . ?
P2 Ba1 P1 Li1 109.05(10) 3_656 . . . ?
P3 Ba1 P1 Li1 -167.33(10) 3_656 . . . ?
P3 Ba1 P1 Li1 12.67(10) . . . . ?
P1 Ba1 P1 Li1 -61(100) 3_656 . . . ?
Li2 Ba1 P1 Li1 151.09(12) 3_656 . . . ?
Li2 Ba1 P1 Li1 -28.91(12) . . . . ?
Li1 Ba1 P1 Li1 180.0 3_656 . . . ?
Li3 Ba1 P1 Li1 -58.42(14) . . . . ?
Li3 Ba1 P1 Li1 121.58(14) 3_656 . . . ?
P2 Ba1 P1 Li3 -12.53(10) . . . . ?
P2 Ba1 P1 Li3 167.47(10) 3_656 . . . ?
P3 Ba1 P1 Li3 -108.90(10) 3_656 . . . ?
P3 Ba1 P1 Li3 71.10(10) . . . . ?
P1 Ba1 P1 Li3 -3(100) 3_656 . . . ?
Li2 Ba1 P1 Li3 -150.49(12) 3_656 . . . ?
Li2 Ba1 P1 Li3 29.51(12) . . . . ?
Li1 Ba1 P1 Li3 58.42(14) . . . . ?
Li1 Ba1 P1 Li3 -121.58(14) 3_656 . . . ?
Li3 Ba1 P1 Li3 180.0 3_656 . . . ?
P2 Ba1 P1 K2 136.579(19) . . . 3_656 ?
P2 Ba1 P1 K2 -43.421(19) 3_656 . . 3_656 ?
P3 Ba1 P1 K2 40.203(19) 3_656 . . 3_656 ?
P3 Ba1 P1 K2 -139.797(19) . . . 3_656 ?
P1 Ba1 P1 K2 146(100) 3_656 . . 3_656 ?
Li2 Ba1 P1 K2 -1.38(7) 3_656 . . 3_656 ?
Li2 Ba1 P1 K2 178.62(7) . . . 3_656 ?
Li1 Ba1 P1 K2 -152.47(10) . . . 3_656 ?
Li1 Ba1 P1 K2 27.53(10) 3_656 . . 3_656 ?
Li3 Ba1 P1 K2 149.11(10) . . . 3_656 ?
Li3 Ba1 P1 K2 -30.89(10) 3_656 . . 3_656 ?
P2 Ba1 P1 K1 -140.504(18) . . . . ?
P2 Ba1 P1 K1 39.496(18) 3_656 . . . ?
P3 Ba1 P1 K1 123.120(17) 3_656 . . . ?
P3 Ba1 P1 K1 -56.880(17) . . . . ?
P1 Ba1 P1 K1 -131(100) 3_656 . . . ?
Li2 Ba1 P1 K1 81.53(7) 3_656 . . . ?
Li2 Ba1 P1 K1 -98.47(7) . . . . ?
Li1 Ba1 P1 K1 -69.55(10) . . . . ?
Li1 Ba1 P1 K1 110.45(10) 3_656 . . . ?
Li3 Ba1 P1 K1 -127.98(10) . . . . ?
Li3 Ba1 P1 K1 52.02(10) 3_656 . . . ?
P2 Ba1 P1 K3 55.580(17) . . . . ?
P2 Ba1 P1 K3 -124.420(17) 3_656 . . . ?
P3 Ba1 P1 K3 -40.796(18) 3_656 . . . ?
P3 Ba1 P1 K3 139.204(18) . . . . ?
P1 Ba1 P1 K3 65(100) 3_656 . . . ?
Li2 Ba1 P1 K3 -82.38(7) 3_656 . . . ?
Li2 Ba1 P1 K3 97.62(7) . . . . ?
Li1 Ba1 P1 K3 126.53(10) . . . . ?
Li1 Ba1 P1 K3 -53.47(10) 3_656 . . . ?
Li3 Ba1 P1 K3 68.11(10) . . . . ?
Li3 Ba1 P1 K3 -111.89(10) 3_656 . . . ?
P2 K1 P1 Si1 135.46(3) 3_656 . . . ?
Li1 K1 P1 Si1 -98.15(10) . . . . ?
C12 K1 P1 Si1 79.49(7) 3_656 . . . ?
C112 K1 P1 Si1 66.09(6) 3_656 . . . ?
P3 K1 P1 Si1 -135.06(3) . . . . ?
Ba1 K1 P1 Si1 173.70(3) . . . . ?
K2 K1 P1 Si1 95.92(3) 3_656 . . . ?
K3 K1 P1 Si1 -173.37(3) 3_656 . . . ?
P2 K1 P1 Li1 -126.39(10) 3_656 . . . ?
C12 K1 P1 Li1 177.64(12) 3_656 . . . ?
C112 K1 P1 Li1 164.24(12) 3_656 . . . ?
P3 K1 P1 Li1 -36.91(10) . . . . ?
Ba1 K1 P1 Li1 -88.14(10) . . . . ?
K2 K1 P1 Li1 -165.93(10) 3_656 . . . ?
K3 K1 P1 Li1 -75.21(10) 3_656 . . . ?
P2 K1 P1 Li3 -104.42(12) 3_656 . . . ?
Li1 K1 P1 Li3 21.97(15) . . . . ?
C12 K1 P1 Li3 -160.39(13) 3_656 . . . ?
C112 K1 P1 Li3 -173.79(13) 3_656 . . . ?
P3 K1 P1 Li3 -14.94(12) . . . . ?
Ba1 K1 P1 Li3 -66.18(12) . . . . ?
K2 K1 P1 Li3 -143.96(12) 3_656 . . . ?
K3 K1 P1 Li3 -53.25(12) 3_656 . . . ?
P2 K1 P1 Ba1 -38.247(17) 3_656 . . . ?
Li1 K1 P1 Ba1 88.14(10) . . . . ?
C12 K1 P1 Ba1 -94.22(6) 3_656 . . . ?
C112 K1 P1 Ba1 -107.61(6) 3_656 . . . ?
P3 K1 P1 Ba1 51.233(14) . . . . ?
K2 K1 P1 Ba1 -77.786(16) 3_656 . . . ?
K3 K1 P1 Ba1 12.929(16) 3_656 . . . ?
P2 K1 P1 K2 39.54(2) 3_656 . . 3_656 ?
Li1 K1 P1 K2 165.93(10) . . . 3_656 ?
C12 K1 P1 K2 -16.43(6) 3_656 . . 3_656 ?
C112 K1 P1 K2 -29.83(6) 3_656 . . 3_656 ?
P3 K1 P1 K2 129.02(2) . . . 3_656 ?
Ba1 K1 P1 K2 77.786(16) . . . 3_656 ?
K3 K1 P1 K2 90.71(2) 3_656 . . 3_656 ?
P2 K1 P1 K3 -14.48(4) 3_656 . . . ?
Li1 K1 P1 K3 111.91(11) . . . . ?
C12 K1 P1 K3 -70.45(7) 3_656 . . . ?
C112 K1 P1 K3 -83.85(7) 3_656 . . . ?
P3 K1 P1 K3 75.00(4) . . . . ?
Ba1 K1 P1 K3 23.77(3) . . . . ?
K2 K1 P1 K3 -54.02(3) 3_656 . . . ?
K3 K1 P1 K3 36.69(4) 3_656 . . . ?
P3 K3 P1 Si1 -134.82(3) 3_656 . . . ?
Li3 K3 P1 Si1 98.30(11) . . . . ?
P2 K3 P1 Si1 135.74(3) . . . . ?
Ba1 K3 P1 Si1 -173.51(4) . . . . ?
K2 K3 P1 Si1 -95.35(3) 3_656 . . . ?
K1 K3 P1 Si1 174.15(3) 3_656 . . . ?
P3 K3 P1 Li1 106.16(11) 3_656 . . . ?
Li3 K3 P1 Li1 -20.72(15) . . . . ?
P2 K3 P1 Li1 16.72(11) . . . . ?
Ba1 K3 P1 Li1 67.47(11) . . . . ?
K2 K3 P1 Li1 145.63(11) 3_656 . . . ?
K1 K3 P1 Li1 55.13(11) 3_656 . . . ?
P3 K3 P1 Li3 126.88(10) 3_656 . . . ?
P2 K3 P1 Li3 37.45(10) . . . . ?
Ba1 K3 P1 Li3 88.19(10) . . . . ?
K2 K3 P1 Li3 166.35(11) 3_656 . . . ?
K1 K3 P1 Li3 75.86(10) 3_656 . . . ?
P3 K3 P1 Ba1 38.689(15) 3_656 . . . ?
Li3 K3 P1 Ba1 -88.19(10) . . . . ?
P2 K3 P1 Ba1 -50.747(15) . . . . ?
K2 K3 P1 Ba1 78.158(16) 3_656 . . . ?
K1 K3 P1 Ba1 -12.336(16) 3_656 . . . ?
P3 K3 P1 K2 -39.469(19) 3_656 . . 3_656 ?
Li3 K3 P1 K2 -166.35(11) . . . 3_656 ?
P2 K3 P1 K2 -128.90(2) . . . 3_656 ?
Ba1 K3 P1 K2 -78.158(17) . . . 3_656 ?
K1 K3 P1 K2 -90.49(2) 3_656 . . 3_656 ?
P3 K3 P1 K1 15.04(4) 3_656 . . . ?
Li3 K3 P1 K1 -111.84(11) . . . . ?
P2 K3 P1 K1 -74.40(4) . . . . ?
Ba1 K3 P1 K1 -23.65(3) . . . . ?
K2 K3 P1 K1 54.51(3) 3_656 . . . ?
K1 K3 P1 K1 -35.99(4) 3_656 . . . ?
Li1 P1 Si1 C31 -51.94(15) . . . . ?
Li3 P1 Si1 C31 -111.59(15) . . . . ?
Ba1 P1 Si1 C31 93.3(3) . . . . ?
K2 P1 Si1 C31 99.68(11) 3_656 . . . ?
K1 P1 Si1 C31 18.90(12) . . . . ?
K3 P1 Si1 C31 178.80(11) . . . . ?
Li1 P1 Si1 C11 65.90(14) . . . . ?
Li3 P1 Si1 C11 6.25(14) . . . . ?
Ba1 P1 Si1 C11 -148.9(3) . . . . ?
K2 P1 Si1 C11 -142.48(9) 3_656 . . . ?
K1 P1 Si1 C11 136.74(9) . . . . ?
K3 P1 Si1 C11 -63.36(10) . . . . ?
Li1 P1 Si1 C21 -169.29(14) . . . . ?
Li3 P1 Si1 C21 131.06(14) . . . . ?
Ba1 P1 Si1 C21 -24.1(3) . . . . ?
K2 P1 Si1 C21 -17.67(10) 3_656 . . . ?
K1 P1 Si1 C21 -98.45(10) . . . . ?
K3 P1 Si1 C21 61.45(10) . . . . ?
C31 Si1 C11 C211 -178.4(2) . . . . ?
C21 Si1 C11 C211 -67.5(2) . . . . ?
P1 Si1 C11 C211 57.8(2) . . . . ?
C31 Si1 C11 C111 -49.0(3) . . . . ?
C21 Si1 C11 C111 61.9(3) . . . . ?
P1 Si1 C11 C111 -172.8(2) . . . . ?
C31 Si1 C21 C121 173.7(2) . . . . ?
C11 Si1 C21 C121 62.2(2) . . . . ?
P1 Si1 C21 C121 -62.6(2) . . . . ?
C31 Si1 C21 C221 45.9(3) . . . . ?
C11 Si1 C21 C221 -65.5(3) . . . . ?
P1 Si1 C21 C221 169.7(2) . . . . ?
C11 Si1 C31 C231 -62.5(3) . . . . ?
C21 Si1 C31 C231 -178.8(2) . . . . ?
P1 Si1 C31 C231 59.1(3) . . . . ?
C11 Si1 C31 C131 171.5(2) . . . . ?
C21 Si1 C31 C131 55.2(2) . . . . ?
P1 Si1 C31 C131 -66.9(2) . . . . ?
P2 Ba1 P2 Si2 111(100) 3_656 . . . ?
P3 Ba1 P2 Si2 -47.77(13) 3_656 . . . ?
P3 Ba1 P2 Si2 132.23(13) . . . . ?
P1 Ba1 P2 Si2 -143.04(13) . . . . ?
P1 Ba1 P2 Si2 36.96(13) 3_656 . . . ?
Li2 Ba1 P2 Si2 -35.05(17) 3_656 . . . ?
Li2 Ba1 P2 Si2 144.95(17) . . . . ?
Li1 Ba1 P2 Si2 174.65(15) . . . . ?
Li1 Ba1 P2 Si2 -5.35(15) 3_656 . . . ?
Li3 Ba1 P2 Si2 -155.76(17) . . . . ?
Li3 Ba1 P2 Si2 24.24(17) 3_656 . . . ?
P2 Ba1 P2 Li3 -93(100) 3_656 . . . ?
P3 Ba1 P2 Li3 107.99(10) 3_656 . . . ?
P3 Ba1 P2 Li3 -72.01(10) . . . . ?
P1 Ba1 P2 Li3 12.72(10) . . . . ?
P1 Ba1 P2 Li3 -167.28(10) 3_656 . . . ?
Li2 Ba1 P2 Li3 120.71(14) 3_656 . . . ?
Li2 Ba1 P2 Li3 -59.29(14) . . . . ?
Li1 Ba1 P2 Li3 -29.59(12) . . . . ?
Li1 Ba1 P2 Li3 150.41(12) 3_656 . . . ?
Li3 Ba1 P2 Li3 180.0 3_656 . . . ?
P2 Ba1 P2 Li2 -34(100) 3_656 . . . ?
P3 Ba1 P2 Li2 167.28(10) 3_656 . . . ?
P3 Ba1 P2 Li2 -12.72(10) . . . . ?
P1 Ba1 P2 Li2 72.01(10) . . . . ?
P1 Ba1 P2 Li2 -107.99(10) 3_656 . . . ?
Li2 Ba1 P2 Li2 180.0 3_656 . . . ?
Li1 Ba1 P2 Li2 29.70(12) . . . . ?
Li1 Ba1 P2 Li2 -150.30(12) 3_656 . . . ?
Li3 Ba1 P2 Li2 59.29(14) . . . . ?
Li3 Ba1 P2 Li2 -120.71(14) 3_656 . . . ?
P2 Ba1 P2 K1 115(100) 3_656 . . 3_656 ?
P3 Ba1 P2 K1 -43.865(19) 3_656 . . 3_656 ?
P3 Ba1 P2 K1 136.135(19) . . . 3_656 ?
P1 Ba1 P2 K1 -139.141(18) . . . 3_656 ?
P1 Ba1 P2 K1 40.859(18) 3_656 . . 3_656 ?
Li2 Ba1 P2 K1 -31.15(10) 3_656 . . 3_656 ?
Li2 Ba1 P2 K1 148.85(10) . . . 3_656 ?
Li1 Ba1 P2 K1 178.55(7) . . . 3_656 ?
Li1 Ba1 P2 K1 -1.45(7) 3_656 . . 3_656 ?
Li3 Ba1 P2 K1 -151.86(10) . . . 3_656 ?
Li3 Ba1 P2 K1 28.14(10) 3_656 . . 3_656 ?
P2 Ba1 P2 K3 -161(100) 3_656 . . . ?
P3 Ba1 P2 K3 40.041(18) 3_656 . . . ?
P3 Ba1 P2 K3 -139.959(18) . . . . ?
P1 Ba1 P2 K3 -55.235(17) . . . . ?
P1 Ba1 P2 K3 124.765(17) 3_656 . . . ?
Li2 Ba1 P2 K3 52.76(10) 3_656 . . . ?
Li2 Ba1 P2 K3 -127.24(10) . . . . ?
Li1 Ba1 P2 K3 -97.54(7) . . . . ?
Li1 Ba1 P2 K3 82.46(7) 3_656 . . . ?
Li3 Ba1 P2 K3 -67.95(10) . . . . ?
Li3 Ba1 P2 K3 112.05(10) 3_656 . . . ?
P2 Ba1 P2 K2 33(100) 3_656 . . . ?
P3 Ba1 P2 K2 -125.550(17) 3_656 . . . ?
P3 Ba1 P2 K2 54.450(17) . . . . ?
P1 Ba1 P2 K2 139.174(17) . . . . ?
P1 Ba1 P2 K2 -40.826(17) 3_656 . . . ?
Li2 Ba1 P2 K2 -112.83(10) 3_656 . . . ?
Li2 Ba1 P2 K2 67.17(10) . . . . ?
Li1 Ba1 P2 K2 96.86(7) . . . . ?
Li1 Ba1 P2 K2 -83.14(7) 3_656 . . . ?
Li3 Ba1 P2 K2 126.46(10) . . . . ?
Li3 Ba1 P2 K2 -53.54(10) 3_656 . . . ?
P3 K3 P2 Si2 125.34(3) 3_656 . . . ?
Li3 K3 P2 Si2 -107.55(11) . . . . ?
P1 K3 P2 Si2 -145.71(3) . . . . ?
Ba1 K3 P2 Si2 163.24(3) . . . . ?
K2 K3 P2 Si2 175.33(3) 3_656 . . . ?
K1 K3 P2 Si2 87.99(3) 3_656 . . . ?
P3 K3 P2 Li3 -127.11(11) 3_656 . . . ?
P1 K3 P2 Li3 -38.16(11) . . . . ?
Ba1 K3 P2 Li3 -89.21(11) . . . . ?
K2 K3 P2 Li3 -77.12(11) 3_656 . . . ?
K1 K3 P2 Li3 -164.46(11) 3_656 . . . ?
P3 K3 P2 Li2 -105.50(12) 3_656 . . . ?
Li3 K3 P2 Li2 21.60(16) . . . . ?
P1 K3 P2 Li2 -16.56(12) . . . . ?
Ba1 K3 P2 Li2 -67.61(12) . . . . ?
K2 K3 P2 Li2 -55.52(12) 3_656 . . . ?
K1 K3 P2 Li2 -142.86(12) 3_656 . . . ?
P3 K3 P2 Ba1 -37.895(16) 3_656 . . . ?
Li3 K3 P2 Ba1 89.21(11) . . . . ?
P1 K3 P2 Ba1 51.050(14) . . . . ?
K2 K3 P2 Ba1 12.091(17) 3_656 . . . ?
K1 K3 P2 Ba1 -75.250(16) 3_656 . . . ?
P3 K3 P2 K1 37.355(19) 3_656 . . 3_656 ?
Li3 K3 P2 K1 164.46(11) . . . 3_656 ?
P1 K3 P2 K1 126.30(2) . . . 3_656 ?
Ba1 K3 P2 K1 75.250(16) . . . 3_656 ?
K2 K3 P2 K1 87.34(2) 3_656 . . 3_656 ?
P3 K3 P2 K2 -15.93(4) 3_656 . . . ?
Li3 K3 P2 K2 111.18(11) . . . . ?
P1 K3 P2 K2 73.02(4) . . . . ?
Ba1 K3 P2 K2 21.97(3) . . . . ?
K2 K3 P2 K2 34.06(4) 3_656 . . . ?
K1 K3 P2 K2 -53.28(3) 3_656 . . . ?
P1 K2 P2 Si2 -125.43(3) 3_656 . . . ?
P3 K2 P2 Si2 145.10(3) . . . . ?
Li2 K2 P2 Si2 107.14(11) . . . . ?
Ba1 K2 P2 Si2 -163.86(3) . . . . ?
K3 K2 P2 Si2 -175.44(3) 3_656 . . . ?
K1 K2 P2 Si2 -88.10(3) 3_656 . . . ?
P1 K2 P2 Li3 106.95(12) 3_656 . . . ?
P3 K2 P2 Li3 17.48(12) . . . . ?
Li2 K2 P2 Li3 -20.49(16) . . . . ?
Ba1 K2 P2 Li3 68.52(12) . . . . ?
K3 K2 P2 Li3 56.93(12) 3_656 . . . ?
K1 K2 P2 Li3 144.28(12) 3_656 . . . ?
P1 K2 P2 Li2 127.43(11) 3_656 . . . ?
P3 K2 P2 Li2 37.96(11) . . . . ?
Ba1 K2 P2 Li2 89.00(11) . . . . ?
K3 K2 P2 Li2 77.42(11) 3_656 . . . ?
K1 K2 P2 Li2 164.77(11) 3_656 . . . ?
P1 K2 P2 Ba1 38.430(16) 3_656 . . . ?
P3 K2 P2 Ba1 -51.039(15) . . . . ?
Li2 K2 P2 Ba1 -89.00(11) . . . . ?
K3 K2 P2 Ba1 -11.581(16) 3_656 . . . ?
K1 K2 P2 Ba1 75.764(16) 3_656 . . . ?
P1 K2 P2 K1 -37.333(19) 3_656 . . 3_656 ?
P3 K2 P2 K1 -126.80(2) . . . 3_656 ?
Li2 K2 P2 K1 -164.77(11) . . . 3_656 ?
Ba1 K2 P2 K1 -75.764(16) . . . 3_656 ?
K3 K2 P2 K1 -87.34(2) 3_656 . . 3_656 ?
P1 K2 P2 K3 16.51(4) 3_656 . . . ?
P3 K2 P2 K3 -72.96(4) . . . . ?
Li2 K2 P2 K3 -110.93(11) . . . . ?
Ba1 K2 P2 K3 -21.92(3) . . . . ?
K3 K2 P2 K3 -33.50(4) 3_656 . . . ?
K1 K2 P2 K3 53.84(3) 3_656 . . . ?
Li3 P2 Si2 C22 64.34(15) . . . . ?
Li2 P2 Si2 C22 0.69(15) . . . . ?
Ba1 P2 Si2 C22 -141.76(15) . . . . ?
K1 P2 Si2 C22 -145.49(10) 3_656 . . . ?
K3 P2 Si2 C22 135.58(10) . . . . ?
K2 P2 Si2 C22 -68.48(11) . . . . ?
Li3 P2 Si2 C32 -53.91(16) . . . . ?
Li2 P2 Si2 C32 -117.55(16) . . . . ?
Ba1 P2 Si2 C32 99.99(17) . . . . ?
K1 P2 Si2 C32 96.27(12) 3_656 . . . ?
K3 P2 Si2 C32 17.34(12) . . . . ?
K2 P2 Si2 C32 173.27(12) . . . . ?
Li3 P2 Si2 C12 -170.17(16) . . . . ?
Li2 P2 Si2 C12 126.19(16) . . . . ?
Ba1 P2 Si2 C12 -16.27(19) . . . . ?
K1 P2 Si2 C12 -19.99(12) 3_656 . . . ?
K3 P2 Si2 C12 -98.92(12) . . . . ?
K2 P2 Si2 C12 57.01(12) . . . . ?
C22 Si2 C12 C112 68.0(3) . . . . ?
C32 Si2 C12 C112 178.8(2) . . . . ?
P2 Si2 C12 C112 -58.4(3) . . . . ?
C22 Si2 C12 C212 -61.9(3) . . . . ?
C32 Si2 C12 C212 48.9(3) . . . . ?
P2 Si2 C12 C212 171.7(3) . . . . ?
C32 Si2 C22 C122 175.0(2) . . . . ?
C12 Si2 C22 C122 -74.9(3) . . . . ?
P2 Si2 C22 C122 51.1(2) . . . . ?
C32 Si2 C22 C222 -56.2(3) . . . . ?
C12 Si2 C22 C222 53.9(3) . . . . ?
P2 Si2 C22 C222 179.9(2) . . . . ?
C22 Si2 C32 C132 169.2(3) . . . . ?
C12 Si2 C32 C132 53.4(3) . . . . ?
P2 Si2 C32 C132 -67.8(3) . . . . ?
C22 Si2 C32 C232 -65.9(3) . . . . ?
C12 Si2 C32 C232 178.3(3) . . . . ?
P2 Si2 C32 C232 57.0(3) . . . . ?
P2 Ba1 P3 Si3 -173.18(13) . . . . ?
P2 Ba1 P3 Si3 6.82(13) 3_656 . . . ?
P3 Ba1 P3 Si3 -94(29) 3_656 . . . ?
P1 Ba1 P3 Si3 102.56(13) . . . . ?
P1 Ba1 P3 Si3 -77.44(13) 3_656 . . . ?
Li2 Ba1 P3 Si3 -5.97(17) 3_656 . . . ?
Li2 Ba1 P3 Si3 174.03(17) . . . . ?
Li1 Ba1 P3 Si3 115.25(16) . . . . ?
Li1 Ba1 P3 Si3 -64.75(16) 3_656 . . . ?
Li3 Ba1 P3 Si3 144.93(15) . . . . ?
Li3 Ba1 P3 Si3 -35.07(15) 3_656 . . . ?
P2 Ba1 P3 Li2 12.79(10) . . . . ?
P2 Ba1 P3 Li2 -167.21(10) 3_656 . . . ?
P3 Ba1 P3 Li2 92(30) 3_656 . . . ?
P1 Ba1 P3 Li2 -71.47(10) . . . . ?
P1 Ba1 P3 Li2 108.53(10) 3_656 . . . ?
Li2 Ba1 P3 Li2 180.0 3_656 . . . ?
Li1 Ba1 P3 Li2 -58.78(13) . . . . ?
Li1 Ba1 P3 Li2 121.22(13) 3_656 . . . ?
Li3 Ba1 P3 Li2 -29.10(12) . . . . ?
Li3 Ba1 P3 Li2 150.90(12) 3_656 . . . ?
P2 Ba1 P3 Li1 71.57(10) . . . . ?
P2 Ba1 P3 Li1 -108.43(10) 3_656 . . . ?
P3 Ba1 P3 Li1 151(30) 3_656 . . . ?
P1 Ba1 P3 Li1 -12.69(10) . . . . ?
P1 Ba1 P3 Li1 167.31(10) 3_656 . . . ?
Li2 Ba1 P3 Li1 -121.22(13) 3_656 . . . ?
Li2 Ba1 P3 Li1 58.78(13) . . . . ?
Li1 Ba1 P3 Li1 180.0 3_656 . . . ?
Li3 Ba1 P3 Li1 29.68(12) . . . . ?
Li3 Ba1 P3 Li1 -150.32(12) 3_656 . . . ?
P2 Ba1 P3 K3 -138.161(19) . . . 3_656 ?
P2 Ba1 P3 K3 41.839(19) 3_656 . . 3_656 ?
P3 Ba1 P3 K3 -59(29) 3_656 . . 3_656 ?
P1 Ba1 P3 K3 137.575(18) . . . 3_656 ?
P1 Ba1 P3 K3 -42.425(18) 3_656 . . 3_656 ?
Li2 Ba1 P3 K3 29.05(10) 3_656 . . 3_656 ?
Li2 Ba1 P3 K3 -150.95(10) . . . 3_656 ?
Li1 Ba1 P3 K3 150.27(10) . . . 3_656 ?
Li1 Ba1 P3 K3 -29.73(10) 3_656 . . 3_656 ?
Li3 Ba1 P3 K3 179.95(7) . . . 3_656 ?
Li3 Ba1 P3 K3 -0.05(7) 3_656 . . 3_656 ?
P2 Ba1 P3 K2 -56.656(18) . . . . ?
P2 Ba1 P3 K2 123.344(18) 3_656 . . . ?
P3 Ba1 P3 K2 23(29) 3_656 . . . ?
P1 Ba1 P3 K2 -140.921(19) . . . . ?
P1 Ba1 P3 K2 39.079(19) 3_656 . . . ?
Li2 Ba1 P3 K2 110.55(10) 3_656 . . . ?
Li2 Ba1 P3 K2 -69.45(10) . . . . ?
Li1 Ba1 P3 K2 -128.23(10) . . . . ?
Li1 Ba1 P3 K2 51.77(10) 3_656 . . . ?
Li3 Ba1 P3 K2 -98.55(7) . . . . ?
Li3 Ba1 P3 K2 81.45(7) 3_656 . . . ?
P2 Ba1 P3 K1 138.966(17) . . . . ?
P2 Ba1 P3 K1 -41.034(17) 3_656 . . . ?
P3 Ba1 P3 K1 -142(29) 3_656 . . . ?
P1 Ba1 P3 K1 54.702(17) . . . . ?
P1 Ba1 P3 K1 -125.298(17) 3_656 . . . ?
Li2 Ba1 P3 K1 -53.82(10) 3_656 . . . ?
Li2 Ba1 P3 K1 126.18(10) . . . . ?
Li1 Ba1 P3 K1 67.40(10) . . . . ?
Li1 Ba1 P3 K1 -112.60(10) 3_656 . . . ?
Li3 Ba1 P3 K1 97.07(7) . . . . ?
Li3 Ba1 P3 K1 -82.93(7) 3_656 . . . ?
P1 K2 P3 Si3 129.32(3) 3_656 . . . ?
Li2 K2 P3 Si3 -106.16(11) . . . . ?
P2 K2 P3 Si3 -143.64(4) . . . . ?
Ba1 K2 P3 Si3 166.12(4) . . . . ?
K3 K2 P3 Si3 89.74(3) 3_656 . . . ?
K1 K2 P3 Si3 178.45(3) 3_656 . . . ?
P1 K2 P3 Li2 -124.53(10) 3_656 . . . ?
P2 K2 P3 Li2 -37.49(10) . . . . ?
Ba1 K2 P3 Li2 -87.73(10) . . . . ?
K3 K2 P3 Li2 -164.11(10) 3_656 . . . ?
K1 K2 P3 Li2 -75.39(10) 3_656 . . . ?
P1 K2 P3 Li1 -104.60(12) 3_656 . . . ?
Li2 K2 P3 Li1 19.93(15) . . . . ?
P2 K2 P3 Li1 -17.56(11) . . . . ?
Ba1 K2 P3 Li1 -67.80(11) . . . . ?
K3 K2 P3 Li1 -144.18(12) 3_656 . . . ?
K1 K2 P3 Li1 -55.46(12) 3_656 . . . ?
P1 K2 P3 Ba1 -36.801(16) 3_656 . . . ?
Li2 K2 P3 Ba1 87.73(10) . . . . ?
P2 K2 P3 Ba1 50.239(14) . . . . ?
K3 K2 P3 Ba1 -76.381(15) 3_656 . . . ?
K1 K2 P3 Ba1 12.335(17) 3_656 . . . ?
P1 K2 P3 K3 39.581(19) 3_656 . . 3_656 ?
Li2 K2 P3 K3 164.11(10) . . . 3_656 ?
P2 K2 P3 K3 126.62(2) . . . 3_656 ?
Ba1 K2 P3 K3 76.381(15) . . . 3_656 ?
K1 K2 P3 K3 88.717(19) 3_656 . . 3_656 ?
P1 K2 P3 K1 -13.87(4) 3_656 . . . ?
Li2 K2 P3 K1 110.66(11) . . . . ?
P2 K2 P3 K1 73.17(4) . . . . ?
Ba1 K2 P3 K1 22.93(3) . . . . ?
K3 K2 P3 K1 -53.45(3) 3_656 . . . ?
K1 K2 P3 K1 35.27(4) 3_656 . . . ?
P2 K1 P3 Si3 -129.58(3) 3_656 . . . ?
P1 K1 P3 Si3 138.75(3) . . . . ?
Li1 K1 P3 Si3 101.10(11) . . . . ?
C12 K1 P3 Si3 -90.75(10) 3_656 . . . ?
C112 K1 P3 Si3 -131.6(2) 3_656 . . . ?
Ba1 K1 P3 Si3 -169.22(3) . . . . ?
K2 K1 P3 Si3 178.01(3) 3_656 . . . ?
K3 K1 P3 Si3 -92.31(3) 3_656 . . . ?
P2 K1 P3 Li2 106.65(11) 3_656 . . . ?
P1 K1 P3 Li2 14.98(11) . . . . ?
Li1 K1 P3 Li2 -22.67(15) . . . . ?
C12 K1 P3 Li2 145.47(14) 3_656 . . . ?
C112 K1 P3 Li2 104.6(3) 3_656 . . . ?
Ba1 K1 P3 Li2 67.01(11) . . . . ?
K2 K1 P3 Li2 54.23(11) 3_656 . . . ?
K3 K1 P3 Li2 143.91(11) 3_656 . . . ?
P2 K1 P3 Li1 129.32(10) 3_656 . . . ?
P1 K1 P3 Li1 37.65(10) . . . . ?
C12 K1 P3 Li1 168.15(14) 3_656 . . . ?
C112 K1 P3 Li1 127.3(2) 3_656 . . . ?
Ba1 K1 P3 Li1 89.68(10) . . . . ?
K2 K1 P3 Li1 76.90(10) 3_656 . . . ?
K3 K1 P3 Li1 166.58(10) 3_656 . . . ?
P2 K1 P3 Ba1 39.642(16) 3_656 . . . ?
P1 K1 P3 Ba1 -52.029(14) . . . . ?
Li1 K1 P3 Ba1 -89.68(10) . . . . ?
C12 K1 P3 Ba1 78.47(10) 3_656 . . . ?
C112 K1 P3 Ba1 37.6(2) 3_656 . . . ?
K2 K1 P3 Ba1 -12.778(17) 3_656 . . . ?
K3 K1 P3 Ba1 76.903(15) 3_656 . . . ?
P2 K1 P3 K3 -37.261(19) 3_656 . . 3_656 ?
P1 K1 P3 K3 -128.93(2) . . . 3_656 ?
Li1 K1 P3 K3 -166.58(10) . . . 3_656 ?
C12 K1 P3 K3 1.56(10) 3_656 . . 3_656 ?
C112 K1 P3 K3 -39.3(2) 3_656 . . 3_656 ?
Ba1 K1 P3 K3 -76.903(15) . . . 3_656 ?
K2 K1 P3 K3 -89.68(2) 3_656 . . 3_656 ?
P2 K1 P3 K2 16.10(4) 3_656 . . . ?
P1 K1 P3 K2 -75.57(4) . . . . ?
Li1 K1 P3 K2 -113.22(11) . . . . ?
C12 K1 P3 K2 54.93(11) 3_656 . . . ?
C112 K1 P3 K2 14.0(2) 3_656 . . . ?
Ba1 K1 P3 K2 -23.54(3) . . . . ?
K2 K1 P3 K2 -36.32(5) 3_656 . . . ?
K3 K1 P3 K2 53.36(3) 3_656 . . . ?
Li2 P3 Si3 C23 8.49(16) . . . . ?
Li1 P3 Si3 C23 -52.54(16) . . . . ?
Ba1 P3 Si3 C23 -165.11(16) . . . . ?
K3 P3 Si3 C23 161.37(12) 3_656 . . . ?
K2 P3 Si3 C23 83.02(12) . . . . ?
K1 P3 Si3 C23 -120.20(12) . . . . ?
Li2 P3 Si3 C13 128.43(16) . . . . ?
Li1 P3 Si3 C13 67.39(16) . . . . ?
Ba1 P3 Si3 C13 -45.18(18) . . . . ?
K3 P3 Si3 C13 -78.70(12) 3_656 . . . ?
K2 P3 Si3 C13 -157.05(12) . . . . ?
K1 P3 Si3 C13 -0.27(13) . . . . ?
Li2 P3 Si3 C33 -117.04(18) . . . . ?
Li1 P3 Si3 C33 -178.08(18) . . . . ?
Ba1 P3 Si3 C33 69.4(2) . . . . ?
K3 P3 Si3 C33 35.83(15) 3_656 . . . ?
K2 P3 Si3 C33 -42.51(16) . . . . ?
K1 P3 Si3 C33 114.26(15) . . . . ?
C23 Si3 C13 C213 60.9(2) . . . . ?
C33 Si3 C13 C213 176.7(2) . . . . ?
P3 Si3 C13 C213 -62.6(2) . . . . ?
C23 Si3 C13 C113 -174.4(2) . . . . ?
C33 Si3 C13 C113 -58.6(3) . . . . ?
P3 Si3 C13 C113 62.1(3) . . . . ?
C13 Si3 C23 C123 39.6(3) . . . . ?
C33 Si3 C23 C123 -70.1(3) . . . . ?
P3 Si3 C23 C123 163.5(2) . . . . ?
C13 Si3 C23 C223 167.2(3) . . . . ?
C33 Si3 C23 C223 57.6(3) . . . . ?
P3 Si3 C23 C223 -68.9(3) . . . . ?
C23 Si3 C33 C233 -86.2(4) . . . . ?
C13 Si3 C33 C233 161.4(3) . . . . ?
P3 Si3 C33 C233 40.2(4) . . . . ?
C23 Si3 C33 C133 51.9(4) . . . . ?
C13 Si3 C33 C133 -60.5(3) . . . . ?
P3 Si3 C33 C133 178.3(3) . . . . ?
C34 Si4 O4 Li1 -117.5(3) . . . . ?
C14 Si4 O4 Li1 2.6(3) . . . . ?
C24 Si4 O4 Li1 123.5(3) . . . . ?
Li2 Si4 O4 Li1 123.1(3) . . . . ?
Li3 Si4 O4 Li1 -123.6(3) . . . . ?
C34 Si4 O4 Li2 119.3(2) . . . . ?
C14 Si4 O4 Li2 -120.5(2) . . . . ?
C24 Si4 O4 Li2 0.4(3) . . . . ?
Li3 Si4 O4 Li2 113.3(3) . . . . ?
C34 Si4 O4 Li3 6.1(3) . . . . ?
C14 Si4 O4 Li3 126.2(2) . . . . ?
C24 Si4 O4 Li3 -112.9(3) . . . . ?
Li2 Si4 O4 Li3 -113.3(3) . . . . ?
Si4 O4 Li1 Li2 -138.0(2) . . . . ?
Li3 O4 Li1 Li2 83.72(19) . . . . ?
Si4 O4 Li1 Li3 138.3(3) . . . . ?
Li2 O4 Li1 Li3 -83.72(19) . . . . ?
Si4 O4 Li1 P3 -121.03(19) . . . . ?
Li2 O4 Li1 P3 16.97(19) . . . . ?
Li3 O4 Li1 P3 100.7(2) . . . . ?
Si4 O4 Li1 P1 121.03(19) . . . . ?
Li2 O4 Li1 P1 -100.97(19) . . . . ?
Li3 O4 Li1 P1 -17.25(19) . . . . ?
Si4 O4 Li1 K1 172.3(12) . . . . ?
Li2 O4 Li1 K1 -49.7(14) . . . . ?
Li3 O4 Li1 K1 34.1(14) . . . . ?
Si4 O4 Li1 Ba1 -179.88(13) . . . . ?
Li2 O4 Li1 Ba1 -41.88(17) . . . . ?
Li3 O4 Li1 Ba1 41.84(17) . . . . ?
Si3 P3 Li1 O4 93.01(17) . . . . ?
Li2 P3 Li1 O4 -14.65(17) . . . . ?
Ba1 P3 Li1 O4 -100.38(17) . . . . ?
K3 P3 Li1 O4 -150.11(11) 3_656 . . . ?
K2 P3 Li1 O4 -36.5(2) . . . . ?
K1 P3 Li1 O4 -171.4(2) . . . . ?
Si3 P3 Li1 Li2 107.66(13) . . . . ?
Ba1 P3 Li1 Li2 -85.72(12) . . . . ?
K3 P3 Li1 Li2 -135.46(15) 3_656 . . . ?
K2 P3 Li1 Li2 -21.86(16) . . . . ?
K1 P3 Li1 Li2 -156.79(15) . . . . ?
Si3 P3 Li1 Li3 144.41(16) . . . . ?
Li2 P3 Li1 Li3 36.75(18) . . . . ?
Ba1 P3 Li1 Li3 -48.97(17) . . . . ?
K3 P3 Li1 Li3 -98.7(2) 3_656 . . . ?
K2 P3 Li1 Li3 14.9(2) . . . . ?
K1 P3 Li1 Li3 -120.03(19) . . . . ?
Si3 P3 Li1 P1 -150.16(12) . . . . ?
Li2 P3 Li1 P1 102.18(19) . . . . ?
Ba1 P3 Li1 P1 16.46(12) . . . . ?
K3 P3 Li1 P1 -33.3(2) 3_656 . . . ?
K2 P3 Li1 P1 80.31(16) . . . . ?
K1 P3 Li1 P1 -54.61(12) . . . . ?
Si3 P3 Li1 K1 -95.55(6) . . . . ?
Li2 P3 Li1 K1 156.79(15) . . . . ?
Ba1 P3 Li1 K1 71.06(4) . . . . ?
K3 P3 Li1 K1 21.33(16) 3_656 . . . ?
K2 P3 Li1 K1 134.92(5) . . . . ?
Si3 P3 Li1 Ba1 -166.62(4) . . . . ?
Li2 P3 Li1 Ba1 85.72(12) . . . . ?
K3 P3 Li1 Ba1 -49.74(13) 3_656 . . . ?
K2 P3 Li1 Ba1 63.86(7) . . . . ?
K1 P3 Li1 Ba1 -71.06(4) . . . . ?
Si1 P1 Li1 O4 -83.77(18) . . . . ?
Li3 P1 Li1 O4 14.72(17) . . . . ?
Ba1 P1 Li1 O4 99.79(17) . . . . ?
K2 P1 Li1 O4 148.80(11) 3_656 . . . ?
K1 P1 Li1 O4 172.6(2) . . . . ?
K3 P1 Li1 O4 37.3(2) . . . . ?
Si1 P1 Li1 Li2 -135.53(17) . . . . ?
Li3 P1 Li1 Li2 -37.04(18) . . . . ?
Ba1 P1 Li1 Li2 48.03(17) . . . . ?
K2 P1 Li1 Li2 97.0(2) 3_656 . . . ?
K1 P1 Li1 Li2 120.81(19) . . . . ?
K3 P1 Li1 Li2 -14.4(2) . . . . ?
Si1 P1 Li1 Li3 -98.49(13) . . . . ?
Ba1 P1 Li1 Li3 85.07(13) . . . . ?
K2 P1 Li1 Li3 134.08(16) 3_656 . . . ?
K1 P1 Li1 Li3 157.85(15) . . . . ?
K3 P1 Li1 Li3 22.59(16) . . . . ?
Si1 P1 Li1 P3 159.99(12) . . . . ?
Li3 P1 Li1 P3 -101.51(19) . . . . ?
Ba1 P1 Li1 P3 -16.44(12) . . . . ?
K2 P1 Li1 P3 32.6(3) 3_656 . . . ?
K1 P1 Li1 P3 56.34(12) . . . . ?
K3 P1 Li1 P3 -78.92(16) . . . . ?
Si1 P1 Li1 K1 103.65(5) . . . . ?
Li3 P1 Li1 K1 -157.85(15) . . . . ?
Ba1 P1 Li1 K1 -72.79(4) . . . . ?
K2 P1 Li1 K1 -23.77(17) 3_656 . . . ?
K3 P1 Li1 K1 -135.26(5) . . . . ?
Si1 P1 Li1 Ba1 176.44(4) . . . . ?
Li3 P1 Li1 Ba1 -85.07(13) . . . . ?
K2 P1 Li1 Ba1 49.01(14) 3_656 . . . ?
K1 P1 Li1 Ba1 72.79(4) . . . . ?
K3 P1 Li1 Ba1 -62.47(7) . . . . ?
P2 K1 Li1 O4 9.8(14) 3_656 . . . ?
P1 K1 Li1 O4 -53.9(13) . . . . ?
C12 K1 Li1 O4 -65.0(16) 3_656 . . . ?
C112 K1 Li1 O4 -81.4(14) 3_656 . . . ?
P3 K1 Li1 O4 69.4(13) . . . . ?
Ba1 K1 Li1 O4 8.3(13) . . . . ?
K2 K1 Li1 O4 -43.1(14) 3_656 . . . ?
K3 K1 Li1 O4 59.2(14) 3_656 . . . ?
P2 K1 Li1 Li2 -34.8(2) 3_656 . . . ?
P1 K1 Li1 Li2 -98.5(2) . . . . ?
C12 K1 Li1 Li2 -109.6(5) 3_656 . . . ?
C112 K1 Li1 Li2 -126.0(2) 3_656 . . . ?
P3 K1 Li1 Li2 24.77(16) . . . . ?
Ba1 K1 Li1 Li2 -36.32(18) . . . . ?
K2 K1 Li1 Li2 -87.7(2) 3_656 . . . ?
K3 K1 Li1 Li2 14.6(2) 3_656 . . . ?
P2 K1 Li1 Li3 40.3(2) 3_656 . . . ?
P1 K1 Li1 Li3 -23.46(16) . . . . ?
C12 K1 Li1 Li3 -34.5(6) 3_656 . . . ?
C112 K1 Li1 Li3 -50.9(3) 3_656 . . . ?
P3 K1 Li1 Li3 99.8(2) . . . . ?
Ba1 K1 Li1 Li3 38.74(18) . . . . ?
K2 K1 Li1 Li3 -12.6(2) 3_656 . . . ?
K3 K1 Li1 Li3 89.7(2) 3_656 . . . ?
P2 K1 Li1 P3 -59.56(10) 3_656 . . . ?
P1 K1 Li1 P3 -123.30(13) . . . . ?
C12 K1 Li1 P3 -134.4(4) 3_656 . . . ?
C112 K1 Li1 P3 -150.78(12) 3_656 . . . ?
Ba1 K1 Li1 P3 -61.09(6) . . . . ?
K2 K1 Li1 P3 -112.47(7) 3_656 . . . ?
K3 K1 Li1 P3 -10.12(8) 3_656 . . . ?
P2 K1 Li1 P1 63.74(9) 3_656 . . . ?
C12 K1 Li1 P1 -11.1(5) 3_656 . . . ?
C112 K1 Li1 P1 -27.5(2) 3_656 . . . ?
P3 K1 Li1 P1 123.30(13) . . . . ?
Ba1 K1 Li1 P1 62.21(6) . . . . ?
K2 K1 Li1 P1 10.83(8) 3_656 . . . ?
K3 K1 Li1 P1 113.18(7) 3_656 . . . ?
P2 K1 Li1 Ba1 1.53(7) 3_656 . . . ?
P1 K1 Li1 Ba1 -62.21(6) . . . . ?
C12 K1 Li1 Ba1 -73.3(5) 3_656 . . . ?
C112 K1 Li1 Ba1 -89.69(15) 3_656 . . . ?
P3 K1 Li1 Ba1 61.09(6) . . . . ?
K2 K1 Li1 Ba1 -51.38(4) 3_656 . . . ?
K3 K1 Li1 Ba1 50.97(4) 3_656 . . . ?
P2 Ba1 Li1 O4 -0.16(15) . . . . ?
P2 Ba1 Li1 O4 179.84(15) 3_656 . . . ?
P3 Ba1 Li1 O4 -81.20(19) 3_656 . . . ?
P3 Ba1 Li1 O4 98.80(19) . . . . ?
P1 Ba1 Li1 O4 -99.98(19) . . . . ?
P1 Ba1 Li1 O4 80.02(19) 3_656 . . . ?
Li2 Ba1 Li1 O4 -147.82(15) 3_656 . . . ?
Li2 Ba1 Li1 O4 32.18(15) . . . . ?
Li1 Ba1 Li1 O4 99(89) 3_656 . . . ?
Li3 Ba1 Li1 O4 -32.11(15) . . . . ?
Li3 Ba1 Li1 O4 147.89(15) 3_656 . . . ?
P2 Ba1 Li1 Li2 -32.33(13) . . . . ?
P2 Ba1 Li1 Li2 147.67(13) 3_656 . . . ?
P3 Ba1 Li1 Li2 -113.37(14) 3_656 . . . ?
P3 Ba1 Li1 Li2 66.63(14) . . . . ?
P1 Ba1 Li1 Li2 -132.15(18) . . . . ?
P1 Ba1 Li1 Li2 47.85(18) 3_656 . . . ?
Li2 Ba1 Li1 Li2 180.0 3_656 . . . ?
Li1 Ba1 Li1 Li2 67(90) 3_656 . . . ?
Li3 Ba1 Li1 Li2 -64.29(17) . . . . ?
Li3 Ba1 Li1 Li2 115.71(17) 3_656 . . . ?
P2 Ba1 Li1 Li3 31.95(12) . . . . ?
P2 Ba1 Li1 Li3 -148.05(12) 3_656 . . . ?
P3 Ba1 Li1 Li3 -49.09(17) 3_656 . . . ?
P3 Ba1 Li1 Li3 130.91(17) . . . . ?
P1 Ba1 Li1 Li3 -67.87(14) . . . . ?
P1 Ba1 Li1 Li3 112.13(14) 3_656 . . . ?
Li2 Ba1 Li1 Li3 -115.71(17) 3_656 . . . ?
Li2 Ba1 Li1 Li3 64.29(17) . . . . ?
Li1 Ba1 Li1 Li3 131(90) 3_656 . . . ?
Li3 Ba1 Li1 Li3 180.0 3_656 . . . ?
P2 Ba1 Li1 P3 -98.96(8) . . . . ?
P2 Ba1 Li1 P3 81.04(8) 3_656 . . . ?
P3 Ba1 Li1 P3 180.0 3_656 . . . ?
P1 Ba1 Li1 P3 161.22(14) . . . . ?
P1 Ba1 Li1 P3 -18.78(14) 3_656 . . . ?
Li2 Ba1 Li1 P3 113.37(14) 3_656 . . . ?
Li2 Ba1 Li1 P3 -66.63(14) . . . . ?
Li1 Ba1 Li1 P3 1(89) 3_656 . . . ?
Li3 Ba1 Li1 P3 -130.91(17) . . . . ?
Li3 Ba1 Li1 P3 49.09(17) 3_656 . . . ?
P2 Ba1 Li1 P1 99.82(8) . . . . ?
P2 Ba1 Li1 P1 -80.18(8) 3_656 . . . ?
P3 Ba1 Li1 P1 18.78(14) 3_656 . . . ?
P3 Ba1 Li1 P1 -161.22(14) . . . . ?
P1 Ba1 Li1 P1 180.0 3_656 . . . ?
Li2 Ba1 Li1 P1 -47.85(18) 3_656 . . . ?
Li2 Ba1 Li1 P1 132.15(18) . . . . ?
Li1 Ba1 Li1 P1 -161(89) 3_656 . . . ?
Li3 Ba1 Li1 P1 67.87(14) . . . . ?
Li3 Ba1 Li1 P1 -112.13(14) 3_656 . . . ?
P2 Ba1 Li1 K1 178.52(7) . . . . ?
P2 Ba1 Li1 K1 -1.48(7) 3_656 . . . ?
P3 Ba1 Li1 K1 97.48(8) 3_656 . . . ?
P3 Ba1 Li1 K1 -82.52(8) . . . . ?
P1 Ba1 Li1 K1 78.70(8) . . . . ?
P1 Ba1 Li1 K1 -101.30(8) 3_656 . . . ?
Li2 Ba1 Li1 K1 30.86(17) 3_656 . . . ?
Li2 Ba1 Li1 K1 -149.14(17) . . . . ?
Li1 Ba1 Li1 K1 -82(89) 3_656 . . . ?
Li3 Ba1 Li1 K1 146.57(16) . . . . ?
Li3 Ba1 Li1 K1 -33.43(16) 3_656 . . . ?
Si4 O4 Li2 Li1 143.3(2) . . . . ?
Li3 O4 Li2 Li1 -83.9(2) . . . . ?
Si4 O4 Li2 Li3 -132.8(2) . . . . ?
Li1 O4 Li2 Li3 83.9(2) . . . . ?
Si4 O4 Li2 P3 126.05(17) . . . . ?
Li1 O4 Li2 P3 -17.28(19) . . . . ?
Li3 O4 Li2 P3 -101.2(2) . . . . ?
Si4 O4 Li2 P2 -116.14(17) . . . . ?
Li1 O4 Li2 P2 100.5(2) . . . . ?
Li3 O4 Li2 P2 16.6(2) . . . . ?
Li1 O4 Li2 Si4 -143.3(2) . . . . ?
Li3 O4 Li2 Si4 132.8(2) . . . . ?
Si4 O4 Li2 K2 174.4(18) . . . . ?
Li1 O4 Li2 K2 31(2) . . . . ?
Li3 O4 Li2 K2 -53(2) . . . . ?
Si4 O4 Li2 Ba1 -174.84(11) . . . . ?
Li1 O4 Li2 Ba1 41.82(17) . . . . ?
Li3 O4 Li2 Ba1 -42.07(18) . . . . ?
Li3 Li1 Li2 O4 59.40(17) . . . . ?
P3 Li1 Li2 O4 -161.2(2) . . . . ?
P1 Li1 Li2 O4 96.9(2) . . . . ?
K1 Li1 Li2 O4 171.8(3) . . . . ?
Ba1 Li1 Li2 O4 137.66(18) . . . . ?
O4 Li1 Li2 Li3 -59.40(17) . . . . ?
P3 Li1 Li2 Li3 139.35(19) . . . . ?
P1 Li1 Li2 Li3 37.49(18) . . . . ?
K1 Li1 Li2 Li3 112.4(2) . . . . ?
Ba1 Li1 Li2 Li3 78.26(14) . . . . ?
O4 Li1 Li2 P3 161.2(2) . . . . ?
Li3 Li1 Li2 P3 -139.35(19) . . . . ?
P1 Li1 Li2 P3 -101.86(17) . . . . ?
K1 Li1 Li2 P3 -26.91(17) . . . . ?
Ba1 Li1 Li2 P3 -61.09(7) . . . . ?
O4 Li1 Li2 P2 -96.2(2) . . . . ?
Li3 Li1 Li2 P2 -36.83(18) . . . . ?
P3 Li1 Li2 P2 102.52(17) . . . . ?
P1 Li1 Li2 P2 0.7(2) . . . . ?
K1 Li1 Li2 P2 75.6(2) . . . . ?
Ba1 Li1 Li2 P2 41.43(13) . . . . ?
O4 Li1 Li2 Si4 15.07(10) . . . . ?
Li3 Li1 Li2 Si4 74.47(15) . . . . ?
P3 Li1 Li2 Si4 -146.18(13) . . . . ?
P1 Li1 Li2 Si4 111.96(16) . . . . ?
K1 Li1 Li2 Si4 -173.1(2) . . . . ?
Ba1 Li1 Li2 Si4 152.74(11) . . . . ?
O4 Li1 Li2 K2 -176.0(3) . . . . ?
Li3 Li1 Li2 K2 -116.6(2) . . . . ?
P3 Li1 Li2 K2 22.77(16) . . . . ?
P1 Li1 Li2 K2 -79.1(2) . . . . ?
K1 Li1 Li2 K2 -4.1(3) . . . . ?
Ba1 Li1 Li2 K2 -38.31(17) . . . . ?
O4 Li1 Li2 Ba1 -137.66(18) . . . . ?
Li3 Li1 Li2 Ba1 -78.26(14) . . . . ?
P3 Li1 Li2 Ba1 61.09(7) . . . . ?
P1 Li1 Li2 Ba1 -40.77(13) . . . . ?
K1 Li1 Li2 Ba1 34.18(16) . . . . ?
Si3 P3 Li2 O4 -78.87(19) . . . . ?
Li1 P3 Li2 O4 14.61(16) . . . . ?
Ba1 P3 Li2 O4 99.53(17) . . . . ?
K3 P3 Li2 O4 149.04(11) 3_656 . . . ?
K2 P3 Li2 O4 174.9(2) . . . . ?
K1 P3 Li2 O4 39.1(2) . . . . ?
Si3 P3 Li2 Li1 -93.48(13) . . . . ?
Ba1 P3 Li2 Li1 84.92(12) . . . . ?
K3 P3 Li2 Li1 134.43(15) 3_656 . . . ?
K2 P3 Li2 Li1 160.32(14) . . . . ?
K1 P3 Li2 Li1 24.49(15) . . . . ?
Si3 P3 Li2 Li3 -130.38(16) . . . . ?
Li1 P3 Li2 Li3 -36.89(18) . . . . ?
Ba1 P3 Li2 Li3 48.03(17) . . . . ?
K3 P3 Li2 Li3 97.5(2) 3_656 . . . ?
K2 P3 Li2 Li3 123.42(19) . . . . ?
K1 P3 Li2 Li3 -12.4(2) . . . . ?
Si3 P3 Li2 P2 164.96(10) . . . . ?
Li1 P3 Li2 P2 -101.55(19) . . . . ?
Ba1 P3 Li2 P2 -16.63(12) . . . . ?
K3 P3 Li2 P2 32.9(2) 3_656 . . . ?
K2 P3 Li2 P2 58.76(12) . . . . ?
K1 P3 Li2 P2 -77.06(16) . . . . ?
Si3 P3 Li2 Si4 -56.52(17) . . . . ?
Li1 P3 Li2 Si4 36.96(15) . . . . ?
Ba1 P3 Li2 Si4 121.88(15) . . . . ?
K3 P3 Li2 Si4 171.40(5) 3_656 . . . ?
K2 P3 Li2 Si4 -162.72(18) . . . . ?
K1 P3 Li2 Si4 61.45(18) . . . . ?
Si3 P3 Li2 K2 106.20(6) . . . . ?
Li1 P3 Li2 K2 -160.32(14) . . . . ?
Ba1 P3 Li2 K2 -75.40(4) . . . . ?
K3 P3 Li2 K2 -25.88(16) 3_656 . . . ?
K1 P3 Li2 K2 -135.83(5) . . . . ?
Si3 P3 Li2 Ba1 -178.40(4) . . . . ?
Li1 P3 Li2 Ba1 -84.92(12) . . . . ?
K3 P3 Li2 Ba1 49.51(13) 3_656 . . . ?
K2 P3 Li2 Ba1 75.40(4) . . . . ?
K1 P3 Li2 Ba1 -60.43(7) . . . . ?
Si2 P2 Li2 O4 89.79(18) . . . . ?
Li3 P2 Li2 O4 -14.29(17) . . . . ?
Ba1 P2 Li2 O4 -99.99(18) . . . . ?
K1 P2 Li2 O4 -150.25(11) 3_656 . . . ?
K3 P2 Li2 O4 -37.6(2) . . . . ?
K2 P2 Li2 O4 -173.7(2) . . . . ?
Si2 P2 Li2 Li1 140.73(16) . . . . ?
Li3 P2 Li2 Li1 36.66(19) . . . . ?
Ba1 P2 Li2 Li1 -49.04(17) . . . . ?
K1 P2 Li2 Li1 -99.3(2) 3_656 . . . ?
K3 P2 Li2 Li1 13.3(2) . . . . ?
K2 P2 Li2 Li1 -122.8(2) . . . . ?
Si2 P2 Li2 Li3 104.08(14) . . . . ?
Ba1 P2 Li2 Li3 -85.70(13) . . . . ?
K1 P2 Li2 Li3 -135.96(15) 3_656 . . . ?
K3 P2 Li2 Li3 -23.32(17) . . . . ?
K2 P2 Li2 Li3 -159.46(16) . . . . ?
Si2 P2 Li2 P3 -153.54(11) . . . . ?
Li3 P2 Li2 P3 102.4(2) . . . . ?
Ba1 P2 Li2 P3 16.68(12) . . . . ?
K1 P2 Li2 P3 -33.6(2) 3_656 . . . ?
K3 P2 Li2 P3 79.07(16) . . . . ?
K2 P2 Li2 P3 -57.08(12) . . . . ?
Si2 P2 Li2 Si4 65.90(15) . . . . ?
Li3 P2 Li2 Si4 -38.18(15) . . . . ?
Ba1 P2 Li2 Si4 -123.88(14) . . . . ?
K1 P2 Li2 Si4 -174.14(4) 3_656 . . . ?
K3 P2 Li2 Si4 -61.50(18) . . . . ?
K2 P2 Li2 Si4 162.36(18) . . . . ?
Si2 P2 Li2 K2 -96.46(7) . . . . ?
Li3 P2 Li2 K2 159.46(16) . . . . ?
Ba1 P2 Li2 K2 73.76(5) . . . . ?
K1 P2 Li2 K2 23.50(16) 3_656 . . . ?
K3 P2 Li2 K2 136.14(5) . . . . ?
Si2 P2 Li2 Ba1 -170.22(5) . . . . ?
Li3 P2 Li2 Ba1 85.70(13) . . . . ?
K1 P2 Li2 Ba1 -50.26(13) 3_656 . . . ?
K3 P2 Li2 Ba1 62.38(7) . . . . ?
K2 P2 Li2 Ba1 -73.76(5) . . . . ?
C34 Si4 Li2 O4 -74.5(3) . . . . ?
C14 Si4 Li2 O4 73.9(3) . . . . ?
C24 Si4 Li2 O4 -179.6(3) . . . . ?
Li3 Si4 Li2 O4 -36.9(2) . . . . ?
O4 Si4 Li2 Li1 -28.62(19) . . . . ?
C34 Si4 Li2 Li1 -103.1(2) . . . . ?
C14 Si4 Li2 Li1 45.2(2) . . . . ?
C24 Si4 Li2 Li1 151.8(2) . . . . ?
Li3 Si4 Li2 Li1 -65.50(17) . . . . ?
O4 Si4 Li2 Li3 36.9(2) . . . . ?
C34 Si4 Li2 Li3 -37.6(2) . . . . ?
C14 Si4 Li2 Li3 110.7(2) . . . . ?
C24 Si4 Li2 Li3 -142.7(2) . . . . ?
O4 Si4 Li2 P3 -63.3(2) . . . . ?
C34 Si4 Li2 P3 -137.77(19) . . . . ?
C14 Si4 Li2 P3 10.6(3) . . . . ?
C24 Si4 Li2 P3 117.1(2) . . . . ?
Li3 Si4 Li2 P3 -100.1(2) . . . . ?
O4 Si4 Li2 P2 72.8(2) . . . . ?
C34 Si4 Li2 P2 -1.8(2) . . . . ?
C14 Si4 Li2 P2 146.62(18) . . . . ?
C24 Si4 Li2 P2 -106.8(2) . . . . ?
Li3 Si4 Li2 P2 35.88(15) . . . . ?
O4 Si4 Li2 K2 -178.0(7) . . . . ?
C34 Si4 Li2 K2 107.5(5) . . . . ?
C14 Si4 Li2 K2 -104.1(5) . . . . ?
C24 Si4 Li2 K2 2.4(5) . . . . ?
Li3 Si4 Li2 K2 145.2(6) . . . . ?
O4 Si4 Li2 Ba1 6.56(14) . . . . ?
C34 Si4 Li2 Ba1 -68.0(2) . . . . ?
C14 Si4 Li2 Ba1 80.4(2) . . . . ?
C24 Si4 Li2 Ba1 -173.0(2) . . . . ?
Li3 Si4 Li2 Ba1 -30.32(15) . . . . ?
P1 K2 Li2 O4 13(2) 3_656 . . . ?
P3 K2 Li2 O4 -50.0(19) . . . . ?
P2 K2 Li2 O4 71.4(19) . . . . ?
Ba1 K2 Li2 O4 11.3(19) . . . . ?
K3 K2 Li2 O4 -38(2) 3_656 . . . ?
K1 K2 Li2 O4 60(2) 3_656 . . . ?
P1 K2 Li2 Li1 41.1(2) 3_656 . . . ?
P3 K2 Li2 Li1 -21.55(16) . . . . ?
P2 K2 Li2 Li1 99.9(2) . . . . ?
Ba1 K2 Li2 Li1 39.75(19) . . . . ?
K3 K2 Li2 Li1 -9.4(2) 3_656 . . . ?
K1 K2 Li2 Li1 88.7(2) 3_656 . . . ?
P1 K2 Li2 Li3 -36.2(2) 3_656 . . . ?
P3 K2 Li2 Li3 -98.9(2) . . . . ?
P2 K2 Li2 Li3 22.60(17) . . . . ?
Ba1 K2 Li2 Li3 -37.6(2) . . . . ?
K3 K2 Li2 Li3 -86.8(2) 3_656 . . . ?
K1 K2 Li2 Li3 11.3(2) 3_656 . . . ?
P1 K2 Li2 P3 62.69(9) 3_656 . . . ?
P2 K2 Li2 P3 121.48(13) . . . . ?
Ba1 K2 Li2 P3 61.29(7) . . . . ?
K3 K2 Li2 P3 12.10(8) 3_656 . . . ?
K1 K2 Li2 P3 110.21(8) 3_656 . . . ?
P1 K2 Li2 P2 -58.79(10) 3_656 . . . ?
P3 K2 Li2 P2 -121.48(13) . . . . ?
Ba1 K2 Li2 P2 -60.19(7) . . . . ?
K3 K2 Li2 P2 -109.38(8) 3_656 . . . ?
K1 K2 Li2 P2 -11.28(8) 3_656 . . . ?
P1 K2 Li2 Si4 -174.9(5) 3_656 . . . ?
P3 K2 Li2 Si4 122.4(5) . . . . ?
P2 K2 Li2 Si4 -116.1(5) . . . . ?
Ba1 K2 Li2 Si4 -176.3(5) . . . . ?
K3 K2 Li2 Si4 134.5(5) 3_656 . . . ?
K1 K2 Li2 Si4 -127.4(5) 3_656 . . . ?
P1 K2 Li2 Ba1 1.40(7) 3_656 . . . ?
P3 K2 Li2 Ba1 -61.29(7) . . . . ?
P2 K2 Li2 Ba1 60.19(7) . . . . ?
K3 K2 Li2 Ba1 -49.20(4) 3_656 . . . ?
K1 K2 Li2 Ba1 48.91(4) 3_656 . . . ?
P2 Ba1 Li2 O4 99.0(2) . . . . ?
P2 Ba1 Li2 O4 -81.0(2) 3_656 . . . ?
P3 Ba1 Li2 O4 80.0(2) 3_656 . . . ?
P3 Ba1 Li2 O4 -100.0(2) . . . . ?
P1 Ba1 Li2 O4 -0.13(15) . . . . ?
P1 Ba1 Li2 O4 179.87(15) 3_656 . . . ?
Li2 Ba1 Li2 O4 -134(94) 3_656 . . . ?
Li1 Ba1 Li2 O4 -31.84(15) . . . . ?
Li1 Ba1 Li2 O4 148.16(15) 3_656 . . . ?
Li3 Ba1 Li2 O4 32.18(16) . . . . ?
Li3 Ba1 Li2 O4 -147.82(16) 3_656 . . . ?
P2 Ba1 Li2 Li1 130.84(18) . . . . ?
P2 Ba1 Li2 Li1 -49.16(18) 3_656 . . . ?
P3 Ba1 Li2 Li1 111.81(14) 3_656 . . . ?
P3 Ba1 Li2 Li1 -68.19(14) . . . . ?
P1 Ba1 Li2 Li1 31.72(12) . . . . ?
P1 Ba1 Li2 Li1 -148.28(12) 3_656 . . . ?
Li2 Ba1 Li2 Li1 -102(99) 3_656 . . . ?
Li1 Ba1 Li2 Li1 180.0 3_656 . . . ?
Li3 Ba1 Li2 Li1 64.02(17) . . . . ?
Li3 Ba1 Li2 Li1 -115.98(17) 3_656 . . . ?
P2 Ba1 Li2 Li3 66.82(14) . . . . ?
P2 Ba1 Li2 Li3 -113.18(14) 3_656 . . . ?
P3 Ba1 Li2 Li3 47.79(17) 3_656 . . . ?
P3 Ba1 Li2 Li3 -132.21(17) . . . . ?
P1 Ba1 Li2 Li3 -32.30(12) . . . . ?
P1 Ba1 Li2 Li3 147.70(12) 3_656 . . . ?
Li2 Ba1 Li2 Li3 -166(100) 3_656 . . . ?
Li1 Ba1 Li2 Li3 -64.02(17) . . . . ?
Li1 Ba1 Li2 Li3 115.98(17) 3_656 . . . ?
Li3 Ba1 Li2 Li3 180.0 3_656 . . . ?
P2 Ba1 Li2 P3 -160.97(14) . . . . ?
P2 Ba1 Li2 P3 19.03(14) 3_656 . . . ?
P3 Ba1 Li2 P3 180.0 3_656 . . . ?
P1 Ba1 Li2 P3 99.91(8) . . . . ?
P1 Ba1 Li2 P3 -80.09(8) 3_656 . . . ?
Li2 Ba1 Li2 P3 -34(93) 3_656 . . . ?
Li1 Ba1 Li2 P3 68.19(14) . . . . ?
Li1 Ba1 Li2 P3 -111.81(14) 3_656 . . . ?
Li3 Ba1 Li2 P3 132.21(17) . . . . ?
Li3 Ba1 Li2 P3 -47.79(17) 3_656 . . . ?
P2 Ba1 Li2 P2 180.0 3_656 . . . ?
P3 Ba1 Li2 P2 -19.03(14) 3_656 . . . ?
P3 Ba1 Li2 P2 160.97(14) . . . . ?
P1 Ba1 Li2 P2 -99.12(8) . . . . ?
P1 Ba1 Li2 P2 80.88(8) 3_656 . . . ?
Li2 Ba1 Li2 P2 127(93) 3_656 . . . ?
Li1 Ba1 Li2 P2 -130.84(18) . . . . ?
Li1 Ba1 Li2 P2 49.16(18) 3_656 . . . ?
Li3 Ba1 Li2 P2 -66.82(14) . . . . ?
Li3 Ba1 Li2 P2 113.18(14) 3_656 . . . ?
P2 Ba1 Li2 Si4 96.21(19) . . . . ?
P2 Ba1 Li2 Si4 -83.79(19) 3_656 . . . ?
P3 Ba1 Li2 Si4 77.2(2) 3_656 . . . ?
P3 Ba1 Li2 Si4 -102.8(2) . . . . ?
P1 Ba1 Li2 Si4 -2.91(15) . . . . ?
P1 Ba1 Li2 Si4 177.09(15) 3_656 . . . ?
Li2 Ba1 Li2 Si4 -137(93) 3_656 . . . ?
Li1 Ba1 Li2 Si4 -34.63(15) . . . . ?
Li1 Ba1 Li2 Si4 145.37(15) 3_656 . . . ?
Li3 Ba1 Li2 Si4 29.39(15) . . . . ?
Li3 Ba1 Li2 Si4 -150.61(15) 3_656 . . . ?
P2 Ba1 Li2 K2 -82.29(8) . . . . ?
P2 Ba1 Li2 K2 97.71(8) 3_656 . . . ?
P3 Ba1 Li2 K2 -101.32(8) 3_656 . . . ?
P3 Ba1 Li2 K2 78.68(8) . . . . ?
P1 Ba1 Li2 K2 178.59(7) . . . . ?
P1 Ba1 Li2 K2 -1.41(7) 3_656 . . . ?
Li2 Ba1 Li2 K2 45(93) 3_656 . . . ?
Li1 Ba1 Li2 K2 146.87(17) . . . . ?
Li1 Ba1 Li2 K2 -33.13(17) 3_656 . . . ?
Li3 Ba1 Li2 K2 -149.11(17) . . . . ?
Li3 Ba1 Li2 K2 30.89(17) 3_656 . . . ?
Si4 O4 Li3 Li1 -143.6(2) . . . . ?
Li2 O4 Li3 Li1 83.6(2) . . . . ?
Si4 O4 Li3 Li2 132.8(2) . . . . ?
Li1 O4 Li3 Li2 -83.6(2) . . . . ?
Si4 O4 Li3 P2 116.06(18) . . . . ?
Li1 O4 Li3 P2 -100.4(2) . . . . ?
Li2 O4 Li3 P2 -16.7(2) . . . . ?
Si4 O4 Li3 P1 -126.48(16) . . . . ?
Li1 O4 Li3 P1 17.11(19) . . . . ?
Li2 O4 Li3 P1 100.7(2) . . . . ?
Li1 O4 Li3 Si4 143.6(2) . . . . ?
Li2 O4 Li3 Si4 -132.8(2) . . . . ?
Si4 O4 Li3 K3 180(100) . . . . ?
Li1 O4 Li3 K3 -36.8(16) . . . . ?
Li2 O4 Li3 K3 46.8(16) . . . . ?
Si4 O4 Li3 Ba1 174.75(11) . . . . ?
Li1 O4 Li3 Ba1 -41.67(17) . . . . ?
Li2 O4 Li3 Ba1 41.95(18) . . . . ?
Li2 Li1 Li3 O4 -59.49(17) . . . . ?
P3 Li1 Li3 O4 -96.3(2) . . . . ?
P1 Li1 Li3 O4 161.2(2) . . . . ?
K1 Li1 Li3 O4 -174.1(2) . . . . ?
Ba1 Li1 Li3 O4 -137.71(17) . . . . ?
O4 Li1 Li3 Li2 59.49(17) . . . . ?
P3 Li1 Li3 Li2 -36.76(17) . . . . ?
P1 Li1 Li3 Li2 -139.26(19) . . . . ?
K1 Li1 Li3 Li2 -114.6(2) . . . . ?
Ba1 Li1 Li3 Li2 -78.22(14) . . . . ?
O4 Li1 Li3 P2 96.5(2) . . . . ?
Li2 Li1 Li3 P2 37.06(17) . . . . ?
P3 Li1 Li3 P2 0.3(2) . . . . ?
P1 Li1 Li3 P2 -102.21(17) . . . . ?
K1 Li1 Li3 P2 -77.6(2) . . . . ?
Ba1 Li1 Li3 P2 -41.16(13) . . . . ?
O4 Li1 Li3 P1 -161.2(2) . . . . ?
Li2 Li1 Li3 P1 139.26(19) . . . . ?
P3 Li1 Li3 P1 102.50(16) . . . . ?
K1 Li1 Li3 P1 24.64(16) . . . . ?
Ba1 Li1 Li3 P1 61.05(7) . . . . ?
O4 Li1 Li3 Si4 -14.99(10) . . . . ?
Li2 Li1 Li3 Si4 -74.48(14) . . . . ?
P3 Li1 Li3 Si4 -111.24(16) . . . . ?
P1 Li1 Li3 Si4 146.25(13) . . . . ?
K1 Li1 Li3 Si4 170.90(19) . . . . ?
Ba1 Li1 Li3 Si4 -152.70(11) . . . . ?
O4 Li1 Li3 K3 174.4(3) . . . . ?
Li2 Li1 Li3 K3 114.9(2) . . . . ?
P3 Li1 Li3 K3 78.1(2) . . . . ?
P1 Li1 Li3 K3 -24.36(16) . . . . ?
K1 Li1 Li3 K3 0.3(3) . . . . ?
Ba1 Li1 Li3 K3 36.69(17) . . . . ?
O4 Li1 Li3 Ba1 137.71(17) . . . . ?
Li2 Li1 Li3 Ba1 78.22(14) . . . . ?
P3 Li1 Li3 Ba1 41.46(13) . . . . ?
P1 Li1 Li3 Ba1 -61.05(7) . . . . ?
K1 Li1 Li3 Ba1 -36.40(16) . . . . ?
Li1 Li2 Li3 O4 59.01(17) . . . . ?
P3 Li2 Li3 O4 96.6(2) . . . . ?
P2 Li2 Li3 O4 -161.7(2) . . . . ?
Si4 Li2 Li3 O4 -18.93(10) . . . . ?
K2 Li2 Li3 O4 173.7(3) . . . . ?
Ba1 Li2 Li3 O4 137.39(18) . . . . ?
O4 Li2 Li3 Li1 -59.01(17) . . . . ?
P3 Li2 Li3 Li1 37.57(17) . . . . ?
P2 Li2 Li3 Li1 139.33(19) . . . . ?
Si4 Li2 Li3 Li1 -77.94(14) . . . . ?
K2 Li2 Li3 Li1 114.7(2) . . . . ?
Ba1 Li2 Li3 Li1 78.39(14) . . . . ?
O4 Li2 Li3 P2 161.7(2) . . . . ?
Li1 Li2 Li3 P2 -139.33(19) . . . . ?
P3 Li2 Li3 P2 -101.76(17) . . . . ?
Si4 Li2 Li3 P2 142.73(14) . . . . ?
K2 Li2 Li3 P2 -24.67(18) . . . . ?
Ba1 Li2 Li3 P2 -60.95(7) . . . . ?
O4 Li2 Li3 P1 -96.2(2) . . . . ?
Li1 Li2 Li3 P1 -37.17(17) . . . . ?
P3 Li2 Li3 P1 0.4(2) . . . . ?
P2 Li2 Li3 P1 102.16(17) . . . . ?
Si4 Li2 Li3 P1 -115.11(17) . . . . ?
K2 Li2 Li3 P1 77.5(2) . . . . ?
Ba1 Li2 Li3 P1 41.22(13) . . . . ?
O4 Li2 Li3 Si4 18.93(10) . . . . ?
Li1 Li2 Li3 Si4 77.94(14) . . . . ?
P3 Li2 Li3 Si4 115.51(17) . . . . ?
P2 Li2 Li3 Si4 -142.73(14) . . . . ?
K2 Li2 Li3 Si4 -167.4(2) . . . . ?
Ba1 Li2 Li3 Si4 156.32(11) . . . . ?
O4 Li2 Li3 K3 -173.1(3) . . . . ?
Li1 Li2 Li3 K3 -114.1(2) . . . . ?
P3 Li2 Li3 K3 -76.6(2) . . . . ?
P2 Li2 Li3 K3 25.19(18) . . . . ?
Si4 Li2 Li3 K3 167.9(2) . . . . ?
K2 Li2 Li3 K3 0.5(3) . . . . ?
Ba1 Li2 Li3 K3 -35.75(18) . . . . ?
O4 Li2 Li3 Ba1 -137.39(18) . . . . ?
Li1 Li2 Li3 Ba1 -78.39(14) . . . . ?
P3 Li2 Li3 Ba1 -40.82(13) . . . . ?
P2 Li2 Li3 Ba1 60.95(7) . . . . ?
Si4 Li2 Li3 Ba1 -156.32(11) . . . . ?
K2 Li2 Li3 Ba1 36.28(18) . . . . ?
Si2 P2 Li3 O4 -87.56(19) . . . . ?
Li2 P2 Li3 O4 14.29(17) . . . . ?
Ba1 P2 Li3 O4 99.48(18) . . . . ?
K1 P2 Li3 O4 147.15(12) 3_656 . . . ?
K3 P2 Li3 O4 172.7(2) . . . . ?
K2 P2 Li3 O4 36.2(2) . . . . ?
Si2 P2 Li3 Li1 -138.38(16) . . . . ?
Li2 P2 Li3 Li1 -36.54(18) . . . . ?
Ba1 P2 Li3 Li1 48.65(17) . . . . ?
K1 P2 Li3 Li1 96.3(2) 3_656 . . . ?
K3 P2 Li3 Li1 121.9(2) . . . . ?
K2 P2 Li3 Li1 -14.6(2) . . . . ?
Si2 P2 Li3 Li2 -101.84(14) . . . . ?
Ba1 P2 Li3 Li2 85.20(13) . . . . ?
K1 P2 Li3 Li2 132.87(16) 3_656 . . . ?
K3 P2 Li3 Li2 158.44(16) . . . . ?
K2 P2 Li3 Li2 21.96(17) . . . . ?
Si2 P2 Li3 P1 156.56(10) . . . . ?
Li2 P2 Li3 P1 -101.6(2) . . . . ?
Ba1 P2 Li3 P1 -16.40(12) . . . . ?
K1 P2 Li3 P1 31.3(3) 3_656 . . . ?
K3 P2 Li3 P1 56.85(12) . . . . ?
K2 P2 Li3 P1 -79.64(16) . . . . ?
Si2 P2 Li3 Si4 -63.60(16) . . . . ?
Li2 P2 Li3 Si4 38.24(15) . . . . ?
Ba1 P2 Li3 Si4 123.44(14) . . . . ?
K1 P2 Li3 Si4 171.11(4) 3_656 . . . ?
K3 P2 Li3 Si4 -163.31(18) . . . . ?
K2 P2 Li3 Si4 60.20(18) . . . . ?
Si2 P2 Li3 K3 99.72(6) . . . . ?
Li2 P2 Li3 K3 -158.44(16) . . . . ?
Ba1 P2 Li3 K3 -73.25(4) . . . . ?
K1 P2 Li3 K3 -25.58(17) 3_656 . . . ?
K2 P2 Li3 K3 -136.49(5) . . . . ?
Si2 P2 Li3 Ba1 172.96(5) . . . . ?
Li2 P2 Li3 Ba1 -85.20(13) . . . . ?
K1 P2 Li3 Ba1 47.67(14) 3_656 . . . ?
K3 P2 Li3 Ba1 73.25(4) . . . . ?
K2 P2 Li3 Ba1 -63.24(7) . . . . ?
Si1 P1 Li3 O4 82.92(18) . . . . ?
Li1 P1 Li3 O4 -14.51(16) . . . . ?
Ba1 P1 Li3 O4 -99.70(18) . . . . ?
K2 P1 Li3 O4 -151.90(10) 3_656 . . . ?
K1 P1 Li3 O4 -38.7(2) . . . . ?
K3 P1 Li3 O4 -173.4(2) . . . . ?
Si1 P1 Li3 Li1 97.43(13) . . . . ?
Ba1 P1 Li3 Li1 -85.20(12) . . . . ?
K2 P1 Li3 Li1 -137.39(14) 3_656 . . . ?
K1 P1 Li3 Li1 -24.22(16) . . . . ?
K3 P1 Li3 Li1 -158.89(15) . . . . ?
Si1 P1 Li3 Li2 134.04(16) . . . . ?
Li1 P1 Li3 Li2 36.61(18) . . . . ?
Ba1 P1 Li3 Li2 -48.58(17) . . . . ?
K2 P1 Li3 Li2 -100.78(19) 3_656 . . . ?
K1 P1 Li3 Li2 12.4(2) . . . . ?
K3 P1 Li3 Li2 -122.28(19) . . . . ?
Si1 P1 Li3 P2 -161.00(11) . . . . ?
Li1 P1 Li3 P2 101.57(19) . . . . ?
Ba1 P1 Li3 P2 16.37(12) . . . . ?
K2 P1 Li3 P2 -35.8(2) 3_656 . . . ?
K1 P1 Li3 P2 77.35(16) . . . . ?
K3 P1 Li3 P2 -57.32(12) . . . . ?
Si1 P1 Li3 Si4 60.84(16) . . . . ?
Li1 P1 Li3 Si4 -36.59(15) . . . . ?
Ba1 P1 Li3 Si4 -121.79(15) . . . . ?
K2 P1 Li3 Si4 -173.98(5) 3_656 . . . ?
K1 P1 Li3 Si4 -60.81(18) . . . . ?
K3 P1 Li3 Si4 164.52(18) . . . . ?
Si1 P1 Li3 K3 -103.68(5) . . . . ?
Li1 P1 Li3 K3 158.89(15) . . . . ?
Ba1 P1 Li3 K3 73.70(4) . . . . ?
K2 P1 Li3 K3 21.50(16) 3_656 . . . ?
K1 P1 Li3 K3 134.68(5) . . . . ?
Si1 P1 Li3 Ba1 -177.38(4) . . . . ?
Li1 P1 Li3 Ba1 85.20(12) . . . . ?
K2 P1 Li3 Ba1 -52.20(13) 3_656 . . . ?
K1 P1 Li3 Ba1 60.98(7) . . . . ?
K3 P1 Li3 Ba1 -73.70(4) . . . . ?
C34 Si4 Li3 O4 -174.3(2) . . . . ?
C14 Si4 Li3 O4 -68.2(3) . . . . ?
C24 Si4 Li3 O4 81.0(3) . . . . ?
Li2 Si4 Li3 O4 36.8(2) . . . . ?
O4 Si4 Li3 Li1 28.38(19) . . . . ?
C34 Si4 Li3 Li1 -145.95(18) . . . . ?
C14 Si4 Li3 Li1 -39.9(2) . . . . ?
C24 Si4 Li3 Li1 109.3(2) . . . . ?
Li2 Si4 Li3 Li1 65.20(17) . . . . ?
O4 Si4 Li3 Li2 -36.8(2) . . . . ?
C34 Si4 Li3 Li2 148.85(19) . . . . ?
C14 Si4 Li3 Li2 -105.1(2) . . . . ?
C24 Si4 Li3 Li2 44.1(3) . . . . ?
O4 Si4 Li3 P2 -73.0(2) . . . . ?
C34 Si4 Li3 P2 112.7(2) . . . . ?
C14 Si4 Li3 P2 -141.23(19) . . . . ?
C24 Si4 Li3 P2 8.0(3) . . . . ?
Li2 Si4 Li3 P2 -36.17(15) . . . . ?
O4 Si4 Li3 P1 62.5(2) . . . . ?
C34 Si4 Li3 P1 -111.9(2) . . . . ?
C14 Si4 Li3 P1 -5.8(3) . . . . ?
C24 Si4 Li3 P1 143.4(2) . . . . ?
Li2 Si4 Li3 P1 99.3(2) . . . . ?
O4 Si4 Li3 K3 -179.8(7) . . . . ?
C34 Si4 Li3 K3 5.9(6) . . . . ?
C14 Si4 Li3 K3 112.0(5) . . . . ?
C24 Si4 Li3 K3 -98.8(6) . . . . ?
Li2 Si4 Li3 K3 -143.0(6) . . . . ?
O4 Si4 Li3 Ba1 -6.66(14) . . . . ?
C34 Si4 Li3 Ba1 179.0(2) . . . . ?
C14 Si4 Li3 Ba1 -74.9(2) . . . . ?
C24 Si4 Li3 Ba1 74.3(3) . . . . ?
Li2 Si4 Li3 Ba1 30.16(15) . . . . ?
P3 K3 Li3 O4 -5.0(17) 3_656 . . . ?
P1 K3 Li3 O4 56.1(16) . . . . ?
P2 K3 Li3 O4 -65.9(16) . . . . ?
Ba1 K3 Li3 O4 -5.1(16) . . . . ?
K2 K3 Li3 O4 45.6(16) 3_656 . . . ?
K1 K3 Li3 O4 -54.4(16) 3_656 . . . ?
P3 K3 Li3 Li1 -38.4(2) 3_656 . . . ?
P1 K3 Li3 Li1 22.80(16) . . . . ?
P2 K3 Li3 Li1 -99.2(2) . . . . ?
Ba1 K3 Li3 Li1 -38.41(19) . . . . ?
K2 K3 Li3 Li1 12.3(2) 3_656 . . . ?
K1 K3 Li3 Li1 -87.7(2) 3_656 . . . ?
P3 K3 Li3 Li2 37.4(2) 3_656 . . . ?
P1 K3 Li3 Li2 98.6(2) . . . . ?
P2 K3 Li3 Li2 -23.42(17) . . . . ?
Ba1 K3 Li3 Li2 37.4(2) . . . . ?
K2 K3 Li3 Li2 88.1(2) 3_656 . . . ?
K1 K3 Li3 Li2 -11.9(2) 3_656 . . . ?
P3 K3 Li3 P2 60.86(10) 3_656 . . . ?
P1 K3 Li3 P2 122.01(13) . . . . ?
Ba1 K3 Li3 P2 60.80(7) . . . . ?
K2 K3 Li3 P2 111.53(8) 3_656 . . . ?
K1 K3 Li3 P2 11.51(8) 3_656 . . . ?
P3 K3 Li3 P1 -61.15(10) 3_656 . . . ?
P2 K3 Li3 P1 -122.01(13) . . . . ?
Ba1 K3 Li3 P1 -61.21(7) . . . . ?
K2 K3 Li3 P1 -10.48(8) 3_656 . . . ?
K1 K3 Li3 P1 -110.51(7) 3_656 . . . ?
P3 K3 Li3 Si4 174.4(5) 3_656 . . . ?
P1 K3 Li3 Si4 -124.5(6) . . . . ?
P2 K3 Li3 Si4 113.5(6) . . . . ?
Ba1 K3 Li3 Si4 174.3(6) . . . . ?
K2 K3 Li3 Si4 -135.0(5) 3_656 . . . ?
K1 K3 Li3 Si4 125.0(5) 3_656 . . . ?
P3 K3 Li3 Ba1 0.05(7) 3_656 . . . ?
P1 K3 Li3 Ba1 61.21(7) . . . . ?
P2 K3 Li3 Ba1 -60.80(7) . . . . ?
K2 K3 Li3 Ba1 50.73(4) 3_656 . . . ?
K1 K3 Li3 Ba1 -49.30(4) 3_656 . . . ?
P2 Ba1 Li3 O4 -99.55(19) . . . . ?
P2 Ba1 Li3 O4 80.45(19) 3_656 . . . ?
P3 Ba1 Li3 O4 179.24(15) 3_656 . . . ?
P3 Ba1 Li3 O4 -0.76(15) . . . . ?
P1 Ba1 Li3 O4 99.20(19) . . . . ?
P1 Ba1 Li3 O4 -80.80(19) 3_656 . . . ?
Li2 Ba1 Li3 O4 147.94(15) 3_656 . . . ?
Li2 Ba1 Li3 O4 -32.06(15) . . . . ?
Li1 Ba1 Li3 O4 31.67(15) . . . . ?
Li1 Ba1 Li3 O4 -148.33(15) 3_656 . . . ?
Li3 Ba1 Li3 O4 -19(100) 3_656 . . . ?
P2 Ba1 Li3 Li1 -131.22(17) . . . . ?
P2 Ba1 Li3 Li1 48.78(17) 3_656 . . . ?
P3 Ba1 Li3 Li1 147.58(12) 3_656 . . . ?
P3 Ba1 Li3 Li1 -32.42(12) . . . . ?
P1 Ba1 Li3 Li1 67.53(14) . . . . ?
P1 Ba1 Li3 Li1 -112.47(14) 3_656 . . . ?
Li2 Ba1 Li3 Li1 116.27(17) 3_656 . . . ?
Li2 Ba1 Li3 Li1 -63.73(17) . . . . ?
Li1 Ba1 Li3 Li1 180.0 3_656 . . . ?
Li3 Ba1 Li3 Li1 -51(100) 3_656 . . . ?
P2 Ba1 Li3 Li2 -67.49(14) . . . . ?
P2 Ba1 Li3 Li2 112.51(14) 3_656 . . . ?
P3 Ba1 Li3 Li2 -148.70(12) 3_656 . . . ?
P3 Ba1 Li3 Li2 31.30(12) . . . . ?
P1 Ba1 Li3 Li2 131.26(17) . . . . ?
P1 Ba1 Li3 Li2 -48.74(17) 3_656 . . . ?
Li2 Ba1 Li3 Li2 180.0 3_656 . . . ?
Li1 Ba1 Li3 Li2 63.73(17) . . . . ?
Li1 Ba1 Li3 Li2 -116.27(17) 3_656 . . . ?
Li3 Ba1 Li3 Li2 13(100) 3_656 . . . ?
P2 Ba1 Li3 P2 180.0 3_656 . . . ?
P3 Ba1 Li3 P2 -81.21(8) 3_656 . . . ?
P3 Ba1 Li3 P2 98.79(8) . . . . ?
P1 Ba1 Li3 P2 -161.25(14) . . . . ?
P1 Ba1 Li3 P2 18.75(14) 3_656 . . . ?
Li2 Ba1 Li3 P2 -112.51(14) 3_656 . . . ?
Li2 Ba1 Li3 P2 67.49(14) . . . . ?
Li1 Ba1 Li3 P2 131.22(17) . . . . ?
Li1 Ba1 Li3 P2 -48.78(17) 3_656 . . . ?
Li3 Ba1 Li3 P2 80(100) 3_656 . . . ?
P2 Ba1 Li3 P1 161.25(14) . . . . ?
P2 Ba1 Li3 P1 -18.75(14) 3_656 . . . ?
P3 Ba1 Li3 P1 80.04(8) 3_656 . . . ?
P3 Ba1 Li3 P1 -99.96(8) . . . . ?
P1 Ba1 Li3 P1 180.0 3_656 . . . ?
Li2 Ba1 Li3 P1 48.74(17) 3_656 . . . ?
Li2 Ba1 Li3 P1 -131.26(17) . . . . ?
Li1 Ba1 Li3 P1 -67.53(14) . . . . ?
Li1 Ba1 Li3 P1 112.47(14) 3_656 . . . ?
Li3 Ba1 Li3 P1 -118(100) 3_656 . . . ?
P2 Ba1 Li3 Si4 -96.73(19) . . . . ?
P2 Ba1 Li3 Si4 83.27(19) 3_656 . . . ?
P3 Ba1 Li3 Si4 -177.94(15) 3_656 . . . ?
P3 Ba1 Li3 Si4 2.06(15) . . . . ?
P1 Ba1 Li3 Si4 102.0(2) . . . . ?
P1 Ba1 Li3 Si4 -78.0(2) 3_656 . . . ?
Li2 Ba1 Li3 Si4 150.76(15) 3_656 . . . ?
Li2 Ba1 Li3 Si4 -29.24(15) . . . . ?
Li1 Ba1 Li3 Si4 34.49(15) . . . . ?
Li1 Ba1 Li3 Si4 -145.51(15) 3_656 . . . ?
Li3 Ba1 Li3 Si4 -16(100) 3_656 . . . ?
P2 Ba1 Li3 K3 81.15(8) . . . . ?
P2 Ba1 Li3 K3 -98.85(8) 3_656 . . . ?
P3 Ba1 Li3 K3 -0.05(7) 3_656 . . . ?
P3 Ba1 Li3 K3 179.95(7) . . . . ?
P1 Ba1 Li3 K3 -80.10(8) . . . . ?
P1 Ba1 Li3 K3 99.90(8) 3_656 . . . ?
Li2 Ba1 Li3 K3 -31.36(17) 3_656 . . . ?
Li2 Ba1 Li3 K3 148.64(17) . . . . ?
Li1 Ba1 Li3 K3 -147.63(16) . . . . ?
Li1 Ba1 Li3 K3 32.37(16) 3_656 . . . ?
Li3 Ba1 Li3 K3 162(100) 3_656 . . . ?
C6 C1 C2 C3 0.4(7) . . . . ?
C7 C1 C2 C3 -178.7(5) . . . . ?
C1 C2 C3 C4 -2.0(9) . . . . ?
C2 C3 C4 C5 3.2(9) . . . . ?
C3 C4 C5 C6 -2.8(8) . . . . ?
C4 C5 C6 C1 1.2(7) . . . . ?
C2 C1 C6 C5 -0.1(6) . . . . ?
C7 C1 C6 C5 179.1(4) . . . . ?
